data_4127603
loop_
_publ_author_name
'Yuvaraj, K.'
'Douair, Iskander'
'Paparo, Albert'
'Maron, Laurent'
'Jones, Cameron'

_publ_section_title
;
 Reductive Trimerization of CO to the Deltate Dianion Using Activated
 Magnesium(I) Compounds.
;
_journal_issue 22
_journal_name_full 'Journal of the American Chemical Society'
_journal_page_first 8764
_journal_page_last 8768
_journal_paper_doi 10.1021/jacs.9b04085
_journal_volume 141
_journal_year 2019
_chemical_formula_sum 'C142 H194 Mg4 N12 O6'
_chemical_formula_weight 2262.32
_space_group_crystal_system triclinic
_space_group_IT_number 2
_space_group_name_Hall '-P 1'
_space_group_name_H-M_alt 'P -1'
_symmetry_space_group_name_Hall '-P 1'
_symmetry_space_group_name_H-M 'P -1'
_atom_sites_solution_hydrogens geom
_audit_creation_method SHELXL-2016/6
_cell_angle_alpha 110.59(3)
_cell_angle_beta 93.04(3)
_cell_angle_gamma 107.64(3)
_cell_formula_units_Z 2
_cell_length_a 14.870(3)
_cell_length_b 22.510(5)
_cell_length_c 23.060(5)
_cell_measurement_reflns_used 165331
_cell_measurement_temperature 100(2)
_cell_measurement_theta_max 25.24
_cell_measurement_theta_min 2.92
_cell_volume 6775(3)
_computing_cell_refinement 'XDS (Kabsch, 1993)'
_computing_data_collection 'Blu-Ice (McPhillips, 2002)'
_computing_data_reduction 'XDS (Kabsch, 1993)'
_computing_molecular_graphics X-Seed
_computing_publication_material CifTAB
_computing_structure_refinement 'SHELXL-2016/6 (Sheldrick, 2016)'
_computing_structure_solution 'SHELXT 2014/5 (Sheldrick, 2014)'
_diffrn_ambient_temperature 100(2)
_diffrn_measured_fraction_theta_full 0.991
_diffrn_measured_fraction_theta_max 0.990
_diffrn_measurement_device_type 'ADSC Quantum 210r'
_diffrn_radiation_type Synchrotron
_diffrn_radiation_wavelength 0.7109
_diffrn_reflns_av_R_equivalents 0.0467
_diffrn_reflns_av_unetI/netI 0.0272
_diffrn_reflns_Laue_measured_fraction_full 0.991
_diffrn_reflns_Laue_measured_fraction_max 0.990
_diffrn_reflns_limit_h_max 18
_diffrn_reflns_limit_h_min -18
_diffrn_reflns_limit_k_max 27
_diffrn_reflns_limit_k_min -27
_diffrn_reflns_limit_l_max 28
_diffrn_reflns_limit_l_min -28
_diffrn_reflns_number 165331
_diffrn_reflns_point_group_measured_fraction_full 0.991
_diffrn_reflns_point_group_measured_fraction_max 0.990
_diffrn_reflns_theta_full 25.248
_diffrn_reflns_theta_max 26.029
_diffrn_reflns_theta_min 2.923
_diffrn_source 'Australian Synchrotron'
_exptl_absorpt_coefficient_mu 0.084
_exptl_absorpt_correction_T_max 0.9950
_exptl_absorpt_correction_T_min 0.9883
_exptl_absorpt_correction_type multi-scan
_exptl_absorpt_process_details XDS
_exptl_crystal_colour colorless
_exptl_crystal_density_diffrn 1.109
_exptl_crystal_description block
_exptl_crystal_F_000 2452
_exptl_crystal_size_max 0.140
_exptl_crystal_size_mid 0.080
_exptl_crystal_size_min 0.060
_refine_diff_density_max 0.576
_refine_diff_density_min -0.333
_refine_diff_density_rms 0.052
_refine_ls_extinction_method none
_refine_ls_goodness_of_fit_ref 1.034
_refine_ls_hydrogen_treatment constr
_refine_ls_matrix_type full
_refine_ls_number_parameters 1522
_refine_ls_number_reflns 26459
_refine_ls_number_restraints 24
_refine_ls_restrained_S_all 1.053
_refine_ls_R_factor_all 0.0715
_refine_ls_R_factor_gt 0.0542
_refine_ls_shift/su_max 0.003
_refine_ls_shift/su_mean 0.000
_refine_ls_structure_factor_coef Fsqd
_refine_ls_weighting_details 'w=1/[\s^2^(Fo^2^)+(0.0748P)^2^+3.5639P] where P=(Fo^2^+2Fc^2^)/3'
_refine_ls_weighting_scheme calc
_refine_ls_wR_factor_gt 0.1363
_refine_ls_wR_factor_ref 0.1471
_reflns_Friedel_coverage 0.000
_reflns_number_gt 20864
_reflns_number_total 26459
_reflns_threshold_expression 'I > 2\s(I)'
_cod_data_source_file ja9b04085_si_007.cif
_cod_data_source_block Cj1357
_cod_database_code 4127603
_shelx_shelxl_version_number 2016/6
_shelx_space_group_comment
;
The symmetry employed for this shelxl refinement is uniquely defined
by the following loop, which should always be used as a source of
symmetry information in preference to the above space-group names.
They are only intended as comments.
;
_shelx_estimated_absorpt_t_min 0.988
_shelx_estimated_absorpt_t_max 0.995

loop_
_space_group_symop_operation_xyz
'x, y, z'
'-x, -y, -z'

loop_
_atom_site_label
_atom_site_type_symbol
_atom_site_fract_x
_atom_site_fract_y
_atom_site_fract_z
_atom_site_U_iso_or_equiv
_atom_site_adp_type
_atom_site_occupancy
_atom_site_site_symmetry_order
_atom_site_calc_flag
_atom_site_refinement_flags_posn
_atom_site_refinement_flags_adp
_atom_site_refinement_flags_occupancy
_atom_site_disorder_assembly
_atom_site_disorder_group
Mg1 Mg -0.02797(5) 0.27467(3) 0.47619(3) 0.02778(14) Uani 1 1 d . . . . .
O1 O -0.04056(10) 0.18541(7) 0.46442(7) 0.0349(3) Uani 1 1 d . . . . .
N1 N -0.12175(12) 0.31693(8) 0.52485(8) 0.0305(3) Uani 1 1 d . . . . .
C1 C -0.02898(13) 0.13317(9) 0.46931(9) 0.0279(4) Uani 1 1 d . . . . .
Mg2 Mg -0.11960(4) 0.01331(3) 0.58779(3) 0.02710(14) Uani 1 1 d . . . . .
O2 O 0.06781(11) 0.05662(7) 0.41902(7) 0.0379(3) Uani 1 1 d . . . . .
N2 N -0.07143(12) 0.28806(8) 0.39691(8) 0.0311(3) Uani 1 1 d . . . . .
C2 C 0.01321(13) 0.08326(9) 0.45170(9) 0.0280(4) Uani 1 1 d . . . . .
Mg3 Mg 0.56602(5) 0.22890(3) 1.00078(3) 0.02674(14) Uani 1 1 d . . . . .
N3 N 0.19871(12) 0.32738(8) 0.53552(7) 0.0307(3) Uani 1 1 d . . . . .
C3 C -0.04483(13) 0.08630(9) 0.49771(9) 0.0278(4) Uani 1 1 d . . . . .
Mg4 Mg 0.64028(4) 0.52138(3) 0.92420(3) 0.02581(13) Uani 1 1 d . . . . .
O4 O 0.57700(10) 0.31713(7) 1.01085(7) 0.0350(3) Uani 1 1 d . . . . .
N4 N 0.15656(12) 0.40993(8) 0.53593(8) 0.0325(4) Uani 1 1 d . . . . .
C4 C -0.22869(17) 0.38472(12) 0.54433(12) 0.0449(5) Uani 1 1 d . . . . .
H4A H -0.260389 0.356844 0.566823 0.067 Uiso 1 1 calc R U . . .
H4B H -0.277243 0.388122 0.516422 0.067 Uiso 1 1 calc R U . . .
H4C H -0.190115 0.429995 0.574787 0.067 Uiso 1 1 calc R U . . .
O5 O 0.41819(10) 0.41211(7) 1.04406(7) 0.0353(3) Uani 1 1 d . . . . .
N5 N -0.26470(11) -0.02450(8) 0.57981(7) 0.0287(3) Uani 1 1 d . . . . .
C5 C -0.16418(14) 0.35252(10) 0.50559(10) 0.0347(4) Uani 1 1 d . . . . .
O6 O 0.60972(10) 0.45338(7) 0.95763(7) 0.0357(3) Uani 1 1 d . . . . .
N6 N -0.10235(11) 0.08123(8) 0.67827(7) 0.0290(3) Uani 1 1 d . . . . .
C6 C -0.15461(15) 0.36297(10) 0.44907(10) 0.0359(4) Uani 1 1 d . . . . .
H6 H -0.176706 0.397151 0.445436 0.043 Uiso 1 1 calc R U . . .
N7 N 0.64657(11) 0.18875(8) 0.93840(7) 0.0281(3) Uani 1 1 d . . . . .
C7 C -0.11741(14) 0.33044(10) 0.39759(10) 0.0336(4) Uani 1 1 d . . . . .
N8 N 0.63063(12) 0.21499(8) 1.07395(7) 0.0301(3) Uani 1 1 d . . . . .
C8 C -0.13498(17) 0.34434(11) 0.33905(11) 0.0412(5) Uani 1 1 d . . . . .
H8A H -0.075077 0.354906 0.322788 0.062 Uiso 1 1 calc R U . . .
H8B H -0.157734 0.382773 0.349579 0.062 Uiso 1 1 calc R U . . .
H8C H -0.183484 0.304316 0.306940 0.062 Uiso 1 1 calc R U . . .
N9 N 0.38565(12) 0.09214(8) 0.95698(8) 0.0322(4) Uani 1 1 d . . . . .
C9 C -0.14196(14) 0.30703(10) 0.58141(10) 0.0321(4) Uani 1 1 d . . . . .
N10 N 0.33389(12) 0.17226(8) 0.96269(7) 0.0305(3) Uani 1 1 d . . . . .
C10 C -0.20648(14) 0.24378(10) 0.57646(10) 0.0336(4) Uani 1 1 d . . . . .
N11 N 0.78409(11) 0.56341(8) 0.92712(7) 0.0271(3) Uani 1 1 d . . . . .
C11 C -0.22506(16) 0.23422(11) 0.63159(11) 0.0404(5) Uani 1 1 d . . . . .
H11 H -0.268061 0.192027 0.629000 0.048 Uiso 1 1 calc R U . . .
N12 N 0.61418(11) 0.47559(8) 0.82780(7) 0.0298(3) Uani 1 1 d . . . . .
C12 C -0.18215(16) 0.28498(12) 0.69029(11) 0.0428(5) Uani 1 1 d . . . . .
H12 H -0.196305 0.277656 0.727436 0.051 Uiso 1 1 calc R U . . .
C13 C -0.11865(16) 0.34631(11) 0.69449(11) 0.0394(5) Uani 1 1 d . . . . .
H13 H -0.089396 0.380904 0.734806 0.047 Uiso 1 1 calc R U . . .
C14 C -0.09685(15) 0.35830(10) 0.64093(10) 0.0342(4) Uani 1 1 d . . . . .
C15 C -0.25615(15) 0.18854(10) 0.51244(10) 0.0371(5) Uani 1 1 d . . . . .
H15 H -0.210623 0.192575 0.482484 0.044 Uiso 1 1 calc R U . . .
C16 C -0.34571(18) 0.19768(13) 0.48765(14) 0.0577(7) Uani 1 1 d . . . . .
H16A H -0.390200 0.197061 0.517476 0.087 Uiso 1 1 calc R U . . .
H16B H -0.376697 0.160838 0.446792 0.087 Uiso 1 1 calc R U . . .
H16C H -0.327975 0.241027 0.482692 0.087 Uiso 1 1 calc R U . . .
C17 C -0.28087(18) 0.11769(11) 0.51228(12) 0.0475(6) Uani 1 1 d . . . . .
H17A H -0.223683 0.113073 0.530691 0.071 Uiso 1 1 calc R U . . .
H17B H -0.303376 0.084321 0.468898 0.071 Uiso 1 1 calc R U . . .
H17C H -0.331444 0.110071 0.537138 0.071 Uiso 1 1 calc R U . . .
C18 C -0.02476(15) 0.42609(10) 0.64845(10) 0.0373(5) Uani 1 1 d . . . . .
H18 H -0.024367 0.428185 0.605856 0.045 Uiso 1 1 calc R U . . .
C19 C -0.05182(19) 0.48540(12) 0.69090(13) 0.0528(6) Uani 1 1 d . . . . .
H19A H -0.118766 0.478368 0.676339 0.079 Uiso 1 1 calc R U . . .
H19B H -0.010048 0.527554 0.689143 0.079 Uiso 1 1 calc R U . . .
H19C H -0.043955 0.488178 0.734344 0.079 Uiso 1 1 calc R U . . .
C20 C 0.07681(15) 0.43312(11) 0.67460(11) 0.0405(5) Uani 1 1 d . . . . .
H20A H 0.078674 0.432633 0.716976 0.061 Uiso 1 1 calc R U . . .
H20B H 0.122581 0.475842 0.676511 0.061 Uiso 1 1 calc R U . . .
H20C H 0.093948 0.395359 0.647006 0.061 Uiso 1 1 calc R U . . .
C21 C -0.05797(15) 0.24749(10) 0.33626(9) 0.0332(4) Uani 1 1 d . . . . .
C22 C 0.02841(16) 0.26694(11) 0.31451(10) 0.0370(5) Uani 1 1 d . . . . .
C23 C 0.03622(17) 0.22649(12) 0.25463(11) 0.0426(5) Uani 1 1 d . . . . .
H23 H 0.094015 0.239177 0.239180 0.051 Uiso 1 1 calc R U . . .
C24 C -0.03830(18) 0.16839(12) 0.21735(10) 0.0453(5) Uani 1 1 d . . . . .
H24 H -0.032525 0.142125 0.176190 0.054 Uiso 1 1 calc R U . . .
C25 C -0.12131(18) 0.14885(12) 0.24050(10) 0.0435(5) Uani 1 1 d . . . . .
H25 H -0.171650 0.108116 0.215236 0.052 Uiso 1 1 calc R U . . .
C26 C -0.13315(15) 0.18726(11) 0.29986(9) 0.0361(4) Uani 1 1 d . . . . .
C27 C 0.11229(16) 0.32940(12) 0.35470(12) 0.0446(5) Uani 1 1 d . . . . .
H27 H 0.090668 0.353616 0.393656 0.054 Uiso 1 1 calc R U . . .
C28 C 0.19528(18) 0.30994(14) 0.37472(12) 0.0528(6) Uani 1 1 d . . . . .
H28A H 0.171299 0.275509 0.392284 0.079 Uiso 1 1 calc R U . . .
H28B H 0.243992 0.349978 0.406664 0.079 Uiso 1 1 calc R U . . .
H28C H 0.223743 0.291848 0.338042 0.079 Uiso 1 1 calc R U . . .
C29 C 0.1463(2) 0.37817(14) 0.32124(16) 0.0631(7) Uani 1 1 d . . . . .
H29A H 0.172750 0.356906 0.284654 0.095 Uiso 1 1 calc R U . . .
H29B H 0.195983 0.419815 0.350402 0.095 Uiso 1 1 calc R U . . .
H29C H 0.091996 0.388933 0.307320 0.095 Uiso 1 1 calc R U . . .
C30 C -0.22575(16) 0.16260(11) 0.32335(10) 0.0420(5) Uani 1 1 d . . . . .
H30 H -0.222608 0.197901 0.365259 0.050 Uiso 1 1 calc R U . . .
C31 C -0.23527(19) 0.09737(12) 0.33274(12) 0.0511(6) Uani 1 1 d . . . . .
H31A H -0.239643 0.061576 0.292167 0.077 Uiso 1 1 calc R U . . .
H31B H -0.293273 0.083982 0.350158 0.077 Uiso 1 1 calc R U . . .
H31C H -0.178996 0.104619 0.361944 0.077 Uiso 1 1 calc R U . . .
C32 C -0.31383(17) 0.15339(13) 0.27932(12) 0.0503(6) Uani 1 1 d . . . . .
H32A H -0.304854 0.195002 0.272049 0.075 Uiso 1 1 calc R U . . .
H32B H -0.370796 0.143339 0.298580 0.075 Uiso 1 1 calc R U . . .
H32C H -0.322316 0.115921 0.239098 0.075 Uiso 1 1 calc R U . . .
C33 C 0.12206(14) 0.34134(10) 0.51739(9) 0.0310(4) Uani 1 1 d . . . . .
C34 C 0.20115(15) 0.25921(10) 0.52084(10) 0.0361(4) Uani 1 1 d . . . . .
H34A H 0.136545 0.226115 0.502128 0.054 Uiso 1 1 calc R U . . .
H34B H 0.223870 0.255340 0.559583 0.054 Uiso 1 1 calc R U . . .
H34C H 0.244682 0.250524 0.490990 0.054 Uiso 1 1 calc R U . . .
C35 C 0.37259(16) 0.38337(12) 0.58917(11) 0.0456(5) Uani 1 1 d . . . . .
H35A H 0.418537 0.429533 0.609790 0.068 Uiso 1 1 calc R U . . .
H35B H 0.397228 0.357589 0.553917 0.068 Uiso 1 1 calc R U . . .
H35C H 0.363561 0.361601 0.619550 0.068 Uiso 1 1 calc R U . . .
C36 C 0.27881(14) 0.38547(10) 0.56518(9) 0.0347(4) Uani 1 1 d . . . . .
C37 C 0.25177(14) 0.43770(10) 0.56562(9) 0.0349(4) Uani 1 1 d . . . . .
C38 C 0.30508(16) 0.51206(11) 0.59231(12) 0.0450(5) Uani 1 1 d . . . . .
H38A H 0.370133 0.521196 0.612577 0.068 Uiso 1 1 calc R U . . .
H38B H 0.271623 0.534853 0.623475 0.068 Uiso 1 1 calc R U . . .
H38C H 0.308483 0.528962 0.558401 0.068 Uiso 1 1 calc R U . . .
C39 C 0.10217(16) 0.44914(10) 0.52286(11) 0.0386(5) Uani 1 1 d . . . . .
H39A H 0.130358 0.468188 0.493060 0.058 Uiso 1 1 calc R U . . .
H39B H 0.104045 0.485874 0.562103 0.058 Uiso 1 1 calc R U . . .
H39C H 0.035470 0.419776 0.504602 0.058 Uiso 1 1 calc R U . . .
C40 C -0.41796(15) -0.00526(11) 0.59316(10) 0.0377(5) Uani 1 1 d . . . . .
H40A H -0.433757 -0.018036 0.547640 0.057 Uiso 1 1 calc R U . . .
H40B H -0.438619 0.032866 0.615374 0.057 Uiso 1 1 calc R U . . .
H40C H -0.450957 -0.043751 0.603954 0.057 Uiso 1 1 calc R U . . .
C41 C -0.31082(14) 0.01503(10) 0.61248(9) 0.0293(4) Uani 1 1 d . . . . .
C42 C -0.26661(14) 0.07555(10) 0.66543(9) 0.0311(4) Uani 1 1 d . . . . .
H42 H -0.306635 0.101281 0.680823 0.037 Uiso 1 1 calc R U . . .
C43 C -0.17175(14) 0.10368(9) 0.69903(9) 0.0299(4) Uani 1 1 d . . . . .
C44 C -0.15290(16) 0.16186(11) 0.76184(9) 0.0365(4) Uani 1 1 d . . . . .
H44A H -0.112862 0.156087 0.793158 0.055 Uiso 1 1 calc R U . . .
H44B H -0.213980 0.162656 0.775482 0.055 Uiso 1 1 calc R U . . .
H44C H -0.119658 0.204510 0.757533 0.055 Uiso 1 1 calc R U . . .
C45 C -0.32101(14) -0.09223(10) 0.53841(9) 0.0312(4) Uani 1 1 d . . . . .
C46 C -0.33349(15) -0.11140(10) 0.47268(9) 0.0338(4) Uani 1 1 d . . . . .
C47 C -0.38831(16) -0.17805(11) 0.43426(11) 0.0415(5) Uani 1 1 d . . . . .
H47 H -0.397358 -0.191420 0.389826 0.050 Uiso 1 1 calc R U . . .
C48 C -0.42954(16) -0.22482(11) 0.45934(12) 0.0453(5) Uani 1 1 d . . . . .
H48 H -0.468136 -0.269617 0.432442 0.054 Uiso 1 1 calc R U . . .
C49 C -0.41450(16) -0.20628(11) 0.52377(12) 0.0434(5) Uani 1 1 d . . . . .
H49 H -0.441950 -0.239024 0.540804 0.052 Uiso 1 1 calc R U . . .
C50 C -0.36008(15) -0.14074(10) 0.56428(10) 0.0359(4) Uani 1 1 d . . . . .
C51 C -0.28775(16) -0.06255(11) 0.44235(9) 0.0378(5) Uani 1 1 d . . . . .
H51 H -0.261429 -0.016135 0.476185 0.045 Uiso 1 1 calc R U . . .
C52 C -0.3598(2) -0.06173(14) 0.39306(12) 0.0601(7) Uani 1 1 d . . . . .
H52A H -0.383312 -0.105859 0.357843 0.090 Uiso 1 1 calc R U . . .
H52B H -0.328456 -0.026621 0.377635 0.090 Uiso 1 1 calc R U . . .
H52C H -0.413842 -0.052182 0.412109 0.090 Uiso 1 1 calc R U . . .
C53 C -0.20405(19) -0.07926(12) 0.41290(11) 0.0503(6) Uani 1 1 d . . . . .
H53A H -0.156184 -0.076552 0.445510 0.075 Uiso 1 1 calc R U . . .
H53B H -0.174623 -0.046851 0.394111 0.075 Uiso 1 1 calc R U . . .
H53C H -0.227768 -0.125080 0.380230 0.075 Uiso 1 1 calc R U . . .
C54 C -0.33941(17) -0.12350(11) 0.63458(11) 0.0431(5) Uani 1 1 d . . . . .
H54 H -0.307282 -0.073430 0.656128 0.052 Uiso 1 1 calc R U . . .
C55 C -0.4311(2) -0.14390(16) 0.66129(14) 0.0637(7) Uani 1 1 d . . . . .
H55A H -0.474539 -0.121966 0.652051 0.096 Uiso 1 1 calc R U . . .
H55B H -0.414479 -0.129690 0.706974 0.096 Uiso 1 1 calc R U . . .
H55C H -0.462652 -0.193081 0.641907 0.096 Uiso 1 1 calc R U . . .
C56 C -0.2701(2) -0.15707(14) 0.64847(12) 0.0554(6) Uani 1 1 d . . . . .
H56A H -0.300305 -0.206300 0.628107 0.083 Uiso 1 1 calc R U . . .
H56B H -0.254203 -0.143829 0.694057 0.083 Uiso 1 1 calc R U . . .
H56C H -0.211317 -0.142553 0.632130 0.083 Uiso 1 1 calc R U . . .
C57 C -0.00796(14) 0.10838(10) 0.71529(9) 0.0313(4) Uani 1 1 d . . . . .
C58 C 0.02021(16) 0.06726(11) 0.74129(10) 0.0374(5) Uani 1 1 d . . . . .
C59 C 0.11550(17) 0.08902(12) 0.77036(10) 0.0429(5) Uani 1 1 d . . . . .
H59 H 0.135899 0.061406 0.787264 0.052 Uiso 1 1 calc R U . . .
C60 C 0.18093(16) 0.14988(12) 0.77511(11) 0.0438(5) Uani 1 1 d . . . . .
H60 H 0.245451 0.163997 0.795346 0.053 Uiso 1 1 calc R U . . .
C61 C 0.15200(15) 0.18983(11) 0.75036(10) 0.0392(5) Uani 1 1 d . . . . .
H61 H 0.197089 0.231985 0.754534 0.047 Uiso 1 1 calc R U . . .
C62 C 0.05858(14) 0.17036(10) 0.71936(9) 0.0329(4) Uani 1 1 d . . . . .
C63 C -0.05266(17) 0.00201(12) 0.73880(11) 0.0419(5) Uani 1 1 d . . . . .
H63 H -0.100233 -0.017122 0.698903 0.050 Uiso 1 1 calc R U . . .
C64 C -0.0090(2) -0.05062(14) 0.73781(17) 0.0687(8) Uani 1 1 d . . . . .
H64A H 0.026001 -0.059003 0.702643 0.103 Uiso 1 1 calc R U . . .
H64B H -0.059896 -0.092671 0.732663 0.103 Uiso 1 1 calc R U . . .
H64C H 0.035366 -0.034382 0.777499 0.103 Uiso 1 1 calc R U . . .
C65 C -0.1074(2) 0.01682(15) 0.79387(12) 0.0606(7) Uani 1 1 d . . . . .
H65A H -0.061947 0.038696 0.833786 0.091 Uiso 1 1 calc R U . . .
H65B H -0.153579 -0.025634 0.792245 0.091 Uiso 1 1 calc R U . . .
H65C H -0.141630 0.046842 0.790673 0.091 Uiso 1 1 calc R U . . .
C66 C 0.03349(15) 0.21528(10) 0.68993(9) 0.0335(4) Uani 1 1 d . . . . .
H66 H -0.036653 0.195291 0.672016 0.040 Uiso 1 1 calc R U . . .
C67 C 0.05450(16) 0.28702(10) 0.73827(10) 0.0389(5) Uani 1 1 d . . . . .
H67A H 0.018311 0.285301 0.772304 0.058 Uiso 1 1 calc R U . . .
H67B H 0.035365 0.313896 0.717817 0.058 Uiso 1 1 calc R U . . .
H67C H 0.123280 0.307820 0.755670 0.058 Uiso 1 1 calc R U . . .
C68 C 0.08870(16) 0.21848(12) 0.63650(10) 0.0414(5) Uani 1 1 d . . . . .
H68A H 0.157443 0.240964 0.653660 0.062 Uiso 1 1 calc R U . . .
H68B H 0.066987 0.243989 0.615483 0.062 Uiso 1 1 calc R U . . .
H68C H 0.077098 0.172535 0.606061 0.062 Uiso 1 1 calc R U . . .
O3 O -0.08153(11) 0.06475(7) 0.53839(7) 0.0384(3) Uani 1 1 d . . . . .
C70 C 0.55304(13) 0.36627(9) 1.00815(9) 0.0282(4) Uani 1 1 d . . . . .
C71 C 0.49231(13) 0.40396(9) 1.02140(9) 0.0276(4) Uani 1 1 d . . . . .
C72 C 0.56554(13) 0.41943(9) 0.98812(9) 0.0281(4) Uani 1 1 d . . . . .
C73 C 0.74656(17) 0.11850(11) 0.89850(10) 0.0383(5) Uani 1 1 d . . . . .
H73A H 0.706241 0.070787 0.877521 0.057 Uiso 1 1 calc R U . . .
H73B H 0.809307 0.121918 0.917647 0.057 Uiso 1 1 calc R U . . .
H73C H 0.755005 0.139533 0.867552 0.057 Uiso 1 1 calc R U . . .
C74 C 0.69887(15) 0.15442(9) 0.94912(9) 0.0314(4) Uani 1 1 d . . . . .
C75 C 0.71529(16) 0.14851(10) 1.00754(9) 0.0353(4) Uani 1 1 d . . . . .
H75 H 0.747713 0.118029 1.007413 0.042 Uiso 1 1 calc R U . . .
C76 C 0.69120(15) 0.18064(10) 1.06576(9) 0.0338(4) Uani 1 1 d . . . . .
C77 C 0.74031(19) 0.17522(12) 1.12213(10) 0.0459(6) Uani 1 1 d . . . . .
H77A H 0.779273 0.220545 1.152315 0.069 Uiso 1 1 calc R U . . .
H77B H 0.781612 0.148207 1.108167 0.069 Uiso 1 1 calc R U . . .
H77C H 0.691753 0.153422 1.142320 0.069 Uiso 1 1 calc R U . . .
C78 C 0.64535(13) 0.20187(9) 0.88144(9) 0.0270(4) Uani 1 1 d . . . . .
C79 C 0.58156(14) 0.15572(9) 0.82602(9) 0.0295(4) Uani 1 1 d . . . . .
C80 C 0.57900(14) 0.17350(10) 0.77390(9) 0.0337(4) Uani 1 1 d . . . . .
H80 H 0.536661 0.142269 0.735752 0.040 Uiso 1 1 calc R U . . .
C81 C 0.63710(15) 0.23582(11) 0.77696(10) 0.0354(4) Uani 1 1 d . . . . .
H81 H 0.634372 0.247291 0.741162 0.042 Uiso 1 1 calc R U . . .
C82 C 0.69923(14) 0.28147(10) 0.83223(10) 0.0332(4) Uani 1 1 d . . . . .
H82 H 0.738362 0.324415 0.834080 0.040 Uiso 1 1 calc R U . . .
C83 C 0.70564(13) 0.26581(9) 0.88519(9) 0.0293(4) Uani 1 1 d . . . . .
C84 C 0.51347(15) 0.08708(10) 0.82034(10) 0.0368(5) Uani 1 1 d . . . . .
H84 H 0.526177 0.082119 0.861119 0.044 Uiso 1 1 calc R U . . .
C85 C 0.5298(2) 0.02876(11) 0.76802(11) 0.0499(6) Uani 1 1 d . . . . .
H85A H 0.509897 0.029151 0.726991 0.075 Uiso 1 1 calc R U . . .
H85B H 0.491890 -0.014264 0.769990 0.075 Uiso 1 1 calc R U . . .
H85C H 0.597956 0.034106 0.773619 0.075 Uiso 1 1 calc R U . . .
C86 C 0.40909(16) 0.08272(12) 0.80910(11) 0.0462(6) Uani 1 1 d . . . . .
H86A H 0.400053 0.121366 0.841642 0.069 Uiso 1 1 calc R U . . .
H86B H 0.367023 0.040652 0.810866 0.069 Uiso 1 1 calc R U . . .
H86C H 0.393222 0.083340 0.767569 0.069 Uiso 1 1 calc R U . . .
C87 C 0.77810(14) 0.31511(10) 0.94417(10) 0.0339(4) Uani 1 1 d . . . . .
H87 H 0.750787 0.308484 0.981062 0.041 Uiso 1 1 calc R U . . .
C88 C 0.87091(17) 0.29962(12) 0.94352(14) 0.0556(7) Uani 1 1 d . . . . .
H88A H 0.857998 0.253929 0.942658 0.083 Uiso 1 1 calc R U . . .
H88B H 0.917494 0.332421 0.981405 0.083 Uiso 1 1 calc R U . . .
H88C H 0.897002 0.302517 0.906068 0.083 Uiso 1 1 calc R U . . .
C89 C 0.79976(17) 0.38900(10) 0.95404(12) 0.0445(5) Uani 1 1 d . . . . .
H89A H 0.833620 0.398327 0.921174 0.067 Uiso 1 1 calc R U . . .
H89B H 0.840037 0.418057 0.995438 0.067 Uiso 1 1 calc R U . . .
H89C H 0.739551 0.398135 0.951867 0.067 Uiso 1 1 calc R U . . .
C90 C 0.61960(15) 0.24868(10) 1.13770(9) 0.0306(4) Uani 1 1 d . . . . .
C91 C 0.68531(15) 0.31313(10) 1.17483(9) 0.0332(4) Uani 1 1 d . . . . .
C92 C 0.67412(15) 0.34417(10) 1.23690(9) 0.0347(4) Uani 1 1 d . . . . .
H92 H 0.717980 0.387855 1.262456 0.042 Uiso 1 1 calc R U . . .
C93 C 0.60089(16) 0.31279(11) 1.26185(9) 0.0365(5) Uani 1 1 d . . . . .
H93 H 0.595920 0.334028 1.304570 0.044 Uiso 1 1 calc R U . . .
C94 C 0.53501(16) 0.25051(11) 1.22447(9) 0.0367(5) Uani 1 1 d . . . . .
H94 H 0.483799 0.229530 1.241546 0.044 Uiso 1 1 calc R U . . .
C95 C 0.54208(15) 0.21748(10) 1.16171(9) 0.0336(4) Uani 1 1 d . . . . .
C96 C 0.76715(16) 0.34999(11) 1.14977(10) 0.0403(5) Uani 1 1 d . . . . .
H96 H 0.768671 0.318145 1.107055 0.048 Uiso 1 1 calc R U . . .
C97 C 0.7516(2) 0.41108(13) 1.14277(13) 0.0575(7) Uani 1 1 d . . . . .
H97A H 0.689234 0.396755 1.116157 0.086 Uiso 1 1 calc R U . . .
H97B H 0.802546 0.431677 1.123271 0.086 Uiso 1 1 calc R U . . .
H97C H 0.753094 0.444149 1.184365 0.086 Uiso 1 1 calc R U . . .
C98 C 0.86472(18) 0.37224(14) 1.19150(12) 0.0535(6) Uani 1 1 d . . . . .
H98A H 0.865497 0.404289 1.233490 0.080 Uiso 1 1 calc R U . . .
H98B H 0.915621 0.394005 1.172703 0.080 Uiso 1 1 calc R U . . .
H98C H 0.875341 0.332634 1.194975 0.080 Uiso 1 1 calc R U . . .
C99 C 0.46695(16) 0.14935(11) 1.12195(10) 0.0385(5) Uani 1 1 d . . . . .
H99 H 0.482010 0.135805 1.078435 0.046 Uiso 1 1 calc R U . . .
C100 C 0.36673(17) 0.15304(13) 1.11707(12) 0.0496(6) Uani 1 1 d . . . . .
H10M H 0.347809 0.163192 1.158554 0.074 Uiso 1 1 calc R U . . .
H10N H 0.321530 0.109577 1.087285 0.074 Uiso 1 1 calc R U . . .
H10O H 0.366153 0.188728 1.102207 0.074 Uiso 1 1 calc R U . . .
C101 C 0.4709(2) 0.09450(12) 1.14587(12) 0.0527(6) Uani 1 1 d . . . . .
H10S H 0.535478 0.091828 1.147029 0.079 Uiso 1 1 calc R U . . .
H10T H 0.424319 0.050823 1.117546 0.079 Uiso 1 1 calc R U . . .
H10U H 0.455368 0.105802 1.188314 0.079 Uiso 1 1 calc R U . . .
C102 C 0.41651(14) 0.16007(9) 0.97139(9) 0.0301(4) Uani 1 1 d . . . . .
C103 C 0.44813(17) 0.05377(10) 0.95890(10) 0.0391(5) Uani 1 1 d . . . . .
H10J H 0.514763 0.084568 0.973845 0.059 Uiso 1 1 calc R U . . .
H10K H 0.442100 0.020320 0.916579 0.059 Uiso 1 1 calc R U . . .
H10L H 0.429590 0.030595 0.987584 0.059 Uiso 1 1 calc R U . . .
C104 C 0.23612(18) -0.01058(11) 0.92112(12) 0.0478(6) Uani 1 1 d . . . . .
H10P H 0.167268 -0.021165 0.908665 0.072 Uiso 1 1 calc R U . . .
H10Q H 0.246790 -0.023073 0.956874 0.072 Uiso 1 1 calc R U . . .
H10R H 0.260750 -0.036032 0.885657 0.072 Uiso 1 1 calc R U . . .
C105 C 0.28710(15) 0.06314(10) 0.93959(9) 0.0350(4) Uani 1 1 d . . . . .
C106 C 0.25335(14) 0.11354(10) 0.94314(9) 0.0335(4) Uani 1 1 d . . . . .
C107 C 0.15458(15) 0.11350(11) 0.93236(11) 0.0419(5) Uani 1 1 d . . . . .
H10G H 0.109622 0.066850 0.915104 0.063 Uiso 1 1 calc R U . . .
H10H H 0.149529 0.134851 0.902482 0.063 Uiso 1 1 calc R U . . .
H10I H 0.139009 0.138785 0.972324 0.063 Uiso 1 1 calc R U . . .
C108 C 0.32962(15) 0.23906(10) 0.97163(11) 0.0376(5) Uani 1 1 d . . . . .
H10D H 0.392098 0.273740 0.993489 0.056 Uiso 1 1 calc R U . . .
H10E H 0.280483 0.247552 0.996861 0.056 Uiso 1 1 calc R U . . .
H10F H 0.313443 0.240557 0.930536 0.056 Uiso 1 1 calc R U . . .
C109 C 0.93196(14) 0.54177(10) 0.89996(10) 0.0340(4) Uani 1 1 d . . . . .
H10A H 0.967018 0.586875 0.901214 0.051 Uiso 1 1 calc R U . . .
H10B H 0.949907 0.507941 0.867264 0.051 Uiso 1 1 calc R U . . .
H10C H 0.948065 0.539948 0.940923 0.051 Uiso 1 1 calc R U . . .
C110 C 0.82540(13) 0.52721(9) 0.88531(9) 0.0287(4) Uani 1 1 d . . . . .
C111 C 0.77598(14) 0.47591(10) 0.82713(9) 0.0318(4) Uani 1 1 d . . . . .
H111 H 0.811982 0.450186 0.804296 0.038 Uiso 1 1 calc R U . . .
C112 C 0.68018(14) 0.45697(10) 0.79756(9) 0.0316(4) Uani 1 1 d . . . . .
C113 C 0.65694(16) 0.41467(12) 0.72732(10) 0.0433(5) Uani 1 1 d . . . . .
H11A H 0.602502 0.421474 0.708079 0.065 Uiso 1 1 calc R U . . .
H11B H 0.640459 0.366815 0.720339 0.065 Uiso 1 1 calc R U . . .
H11C H 0.712867 0.428437 0.708212 0.065 Uiso 1 1 calc R U . . .
C114 C 0.84169(13) 0.62568(9) 0.97702(9) 0.0282(4) Uani 1 1 d . . . . .
C115 C 0.88353(14) 0.68440(10) 0.96441(10) 0.0327(4) Uani 1 1 d . . . . .
C116 C 0.92730(15) 0.74602(10) 1.01506(10) 0.0371(5) Uani 1 1 d . . . . .
H116 H 0.956778 0.785357 1.006892 0.045 Uiso 1 1 calc R U . . .
C117 C 0.92909(15) 0.75160(10) 1.07678(10) 0.0382(5) Uani 1 1 d . . . . .
H117 H 0.956354 0.794460 1.110549 0.046 Uiso 1 1 calc R U . . .
C118 C 0.89068(15) 0.69395(10) 1.08844(10) 0.0348(4) Uani 1 1 d . . . . .
H118 H 0.892600 0.697431 1.130790 0.042 Uiso 1 1 calc R U . . .
C119 C 0.84884(14) 0.63033(9) 1.03951(9) 0.0294(4) Uani 1 1 d . . . . .
C120 C 0.87956(16) 0.68311(11) 0.89798(10) 0.0389(5) Uani 1 1 d . . . . .
H120 H 0.857122 0.634778 0.867948 0.047 Uiso 1 1 calc R U . . .
C121 C 0.80775(18) 0.71440(13) 0.88442(11) 0.0477(6) Uani 1 1 d . . . . .
H12G H 0.744857 0.690864 0.891596 0.072 Uiso 1 1 calc R U . . .
H12H H 0.802802 0.710241 0.840520 0.072 Uiso 1 1 calc R U . . .
H12I H 0.829284 0.762286 0.912415 0.072 Uiso 1 1 calc R U . . .
C122 C 0.97858(19) 0.71879(14) 0.88659(13) 0.0535(6) Uani 1 1 d . . . . .
H12J H 0.997013 0.767682 0.909827 0.080 Uiso 1 1 calc R U . . .
H12K H 0.976044 0.708927 0.841501 0.080 Uiso 1 1 calc R U . . .
H12L H 1.025932 0.702533 0.901185 0.080 Uiso 1 1 calc R U . . .
C123 C 0.81719(14) 0.56811(10) 1.05581(9) 0.0317(4) Uani 1 1 d . . . . .
H123 H 0.790268 0.527482 1.015548 0.038 Uiso 1 1 calc R U . . .
C124 C 0.90421(16) 0.56176(11) 1.08862(10) 0.0395(5) Uani 1 1 d . . . . .
H12A H 0.952758 0.560324 1.061528 0.059 Uiso 1 1 calc R U . . .
H12B H 0.884141 0.520135 1.096689 0.059 Uiso 1 1 calc R U . . .
H12C H 0.931332 0.600750 1.128623 0.059 Uiso 1 1 calc R U . . .
C125 C 0.73901(17) 0.56919(11) 1.09615(10) 0.0423(5) Uani 1 1 d . . . . .
H12D H 0.764444 0.607742 1.136601 0.063 Uiso 1 1 calc R U . . .
H12E H 0.718065 0.527152 1.103480 0.063 Uiso 1 1 calc R U . . .
H12F H 0.684359 0.573372 1.074260 0.063 Uiso 1 1 calc R U . . .
C126 C 0.51917(14) 0.45950(10) 0.79517(9) 0.0311(4) Uani 1 1 d . . . . .
C127 C 0.44785(14) 0.39648(10) 0.78245(9) 0.0332(4) Uani 1 1 d . . . . .
C128 C 0.35437(15) 0.38627(11) 0.75722(10) 0.0382(5) Uani 1 1 d . . . . .
H128 H 0.305538 0.344026 0.748386 0.046 Uiso 1 1 calc R U . . .
C129 C 0.33117(16) 0.43604(12) 0.74481(10) 0.0422(5) Uani 1 1 d . . . . .
H129 H 0.266912 0.428309 0.728266 0.051 Uiso 1 1 calc R U . . .
C130 C 0.40246(16) 0.49744(12) 0.75669(11) 0.0422(5) Uani 1 1 d . . . . .
H130 H 0.386605 0.531229 0.747187 0.051 Uiso 1 1 calc R U . . .
C131 C 0.49644(15) 0.51059(11) 0.78215(10) 0.0367(4) Uani 1 1 d . . . . .
C132 C 0.46782(15) 0.33937(10) 0.79515(10) 0.0356(4) Uani 1 1 d . . . . .
H132 H 0.538446 0.353830 0.809677 0.043 Uiso 1 1 calc R U . . .
C133 C 0.41705(16) 0.32413(11) 0.84692(11) 0.0431(5) Uani 1 1 d . . . . .
H13G H 0.434139 0.365744 0.884748 0.065 Uiso 1 1 calc R U . . .
H13H H 0.436994 0.290554 0.856773 0.065 Uiso 1 1 calc R U . . .
H13I H 0.347481 0.306328 0.832407 0.065 Uiso 1 1 calc R U . . .
C134 C 0.43897(17) 0.27550(11) 0.73479(12) 0.0481(6) Uani 1 1 d . . . . .
H13A H 0.370685 0.261949 0.718100 0.072 Uiso 1 1 calc R U . . .
H13B H 0.450776 0.239000 0.744140 0.072 Uiso 1 1 calc R U . . .
H13C H 0.476979 0.284666 0.703487 0.072 Uiso 1 1 calc R U . . .
C135 C 0.57196(16) 0.57836(11) 0.79362(11) 0.0422(5) Uani 1 1 d . . . . .
H135 H 0.633078 0.580361 0.815838 0.051 Uiso 1 1 calc R U . . .
C136 C 0.54414(18) 0.63723(12) 0.83553(12) 0.0462(5) Uani 1 1 d . . . . .
H13D H 0.482221 0.634703 0.815973 0.069 Uiso 1 1 calc R U . . .
H13E H 0.593233 0.680047 0.840625 0.069 Uiso 1 1 calc R U . . .
H13F H 0.539110 0.634700 0.876858 0.069 Uiso 1 1 calc R U . . .
C137 C 0.5902(2) 0.58486(15) 0.73108(13) 0.0598(7) Uani 1 1 d . . . . .
H13J H 0.610261 0.547628 0.705547 0.090 Uiso 1 1 calc R U . . .
H13K H 0.640940 0.628042 0.739265 0.090 Uiso 1 1 calc R U . . .
H13L H 0.531253 0.583079 0.708384 0.090 Uiso 1 1 calc R U . . .
C138 C 0.0722(4) -0.0074(3) 1.0342(2) 0.1214(18) Uani 1 1 d . . . . .
H138 H 0.121791 -0.012583 1.057507 0.146 Uiso 1 1 calc R U . . .
C139 C 0.0534(4) 0.0502(3) 1.0548(2) 0.1095(16) Uani 1 1 d . U . . .
H139 H 0.090013 0.085751 1.093091 0.131 Uiso 1 1 calc R U . . .
C140 C -0.0190(4) 0.0593(3) 1.0212(3) 0.1195(17) Uani 1 1 d . U . . .
H140 H -0.031432 0.100570 1.036258 0.143 Uiso 1 1 calc R U . . .
C141 C 0.5585(4) 0.5169(2) 0.5438(2) 0.0630(14) Uiso 0.5 1 d D . P A -1
H141 H 0.587721 0.558924 0.578343 0.076 Uiso 0.5 1 calc R U P A -1
C142 C 0.4897(5) 0.5110(3) 0.4947(3) 0.084(2) Uiso 0.5 1 d D . P A -1
H142 H 0.473835 0.549192 0.495793 0.101 Uiso 0.5 1 calc R U P A -1
C146 C 0.5834(4) 0.4601(2) 0.5409(2) 0.0711(16) Uiso 0.5 1 d D . P A -1
H146 H 0.629856 0.464362 0.573399 0.085 Uiso 0.5 1 calc R U P A -1
C143 C 0.4450(5) 0.4473(3) 0.4441(3) 0.0825(19) Uiso 0.5 1 d D . P A -1
H143 H 0.397921 0.442742 0.411872 0.099 Uiso 0.5 1 calc R U P A -1
C144 C 0.4698(4) 0.3907(2) 0.4413(3) 0.0828(19) Uiso 0.5 1 d D . P A -1
H144 H 0.440096 0.348481 0.406959 0.099 Uiso 0.5 1 calc R U P A -1
C145 C 0.5396(4) 0.3969(2) 0.4899(3) 0.0749(17) Uiso 0.5 1 d D . P A -1
H145 H 0.556551 0.358930 0.488208 0.090 Uiso 0.5 1 calc R U P A -1

loop_
_atom_site_aniso_label
_atom_site_aniso_U_11
_atom_site_aniso_U_22
_atom_site_aniso_U_33
_atom_site_aniso_U_23
_atom_site_aniso_U_13
_atom_site_aniso_U_12
Mg1 0.0315(3) 0.0226(3) 0.0304(3) 0.0119(3) 0.0036(3) 0.0092(3)
O1 0.0413(8) 0.0247(7) 0.0418(8) 0.0150(6) 0.0053(6) 0.0136(6)
N1 0.0335(8) 0.0247(8) 0.0351(9) 0.0135(7) 0.0066(7) 0.0099(7)
C1 0.0303(9) 0.0244(9) 0.0274(9) 0.0099(7) 0.0009(7) 0.0083(7)
Mg2 0.0320(3) 0.0274(3) 0.0253(3) 0.0119(3) 0.0085(3) 0.0123(3)
O2 0.0463(8) 0.0378(8) 0.0431(8) 0.0214(7) 0.0194(7) 0.0242(7)
N2 0.0342(8) 0.0259(8) 0.0346(9) 0.0151(7) 0.0032(7) 0.0088(7)
C2 0.0322(9) 0.0236(9) 0.0287(9) 0.0112(7) 0.0050(8) 0.0091(7)
Mg3 0.0349(3) 0.0227(3) 0.0245(3) 0.0100(2) 0.0062(3) 0.0113(3)
N3 0.0326(8) 0.0294(8) 0.0288(8) 0.0115(7) 0.0046(7) 0.0089(7)
C3 0.0316(9) 0.0253(9) 0.0258(9) 0.0100(7) 0.0034(7) 0.0088(7)
Mg4 0.0288(3) 0.0257(3) 0.0248(3) 0.0114(2) 0.0061(2) 0.0097(2)
O4 0.0405(8) 0.0262(7) 0.0448(8) 0.0178(6) 0.0096(6) 0.0149(6)
N4 0.0335(9) 0.0259(8) 0.0340(9) 0.0096(7) 0.0065(7) 0.0071(7)
C4 0.0491(13) 0.0441(12) 0.0553(14) 0.0243(11) 0.0155(11) 0.0277(11)
O5 0.0377(7) 0.0335(7) 0.0407(8) 0.0165(6) 0.0137(6) 0.0170(6)
N5 0.0326(8) 0.0281(8) 0.0250(8) 0.0090(6) 0.0063(6) 0.0112(7)
C5 0.0345(10) 0.0270(10) 0.0437(12) 0.0140(9) 0.0076(9) 0.0117(8)
O6 0.0390(8) 0.0322(7) 0.0386(8) 0.0209(6) 0.0070(6) 0.0073(6)
N6 0.0324(8) 0.0301(8) 0.0260(8) 0.0125(7) 0.0070(7) 0.0104(7)
C6 0.0388(11) 0.0308(10) 0.0440(12) 0.0199(9) 0.0042(9) 0.0143(9)
N7 0.0359(8) 0.0228(7) 0.0250(8) 0.0091(6) 0.0052(7) 0.0097(7)
C7 0.0343(10) 0.0278(10) 0.0393(11) 0.0171(9) 0.0010(8) 0.0075(8)
N8 0.0415(9) 0.0259(8) 0.0256(8) 0.0107(6) 0.0075(7) 0.0142(7)
C8 0.0497(13) 0.0392(12) 0.0433(12) 0.0245(10) 0.0041(10) 0.0177(10)
N9 0.0429(9) 0.0244(8) 0.0284(8) 0.0098(7) 0.0095(7) 0.0103(7)
C9 0.0314(10) 0.0286(10) 0.0390(11) 0.0137(8) 0.0093(8) 0.0128(8)
N10 0.0359(9) 0.0247(8) 0.0276(8) 0.0095(7) 0.0056(7) 0.0067(7)
C10 0.0315(10) 0.0303(10) 0.0426(11) 0.0164(9) 0.0096(9) 0.0123(8)
N11 0.0296(8) 0.0269(8) 0.0237(8) 0.0096(6) 0.0047(6) 0.0086(6)
C11 0.0377(11) 0.0371(11) 0.0497(13) 0.0212(10) 0.0144(10) 0.0111(9)
N12 0.0305(8) 0.0310(8) 0.0270(8) 0.0105(7) 0.0049(7) 0.0102(7)
C12 0.0449(12) 0.0491(13) 0.0410(12) 0.0231(11) 0.0186(10) 0.0166(10)
C13 0.0413(11) 0.0376(11) 0.0385(11) 0.0122(9) 0.0117(9) 0.0146(9)
C14 0.0355(10) 0.0316(10) 0.0378(11) 0.0140(9) 0.0103(9) 0.0133(8)
C15 0.0350(10) 0.0305(10) 0.0447(12) 0.0153(9) 0.0060(9) 0.0092(8)
C16 0.0457(13) 0.0438(14) 0.0745(18) 0.0170(13) -0.0078(13) 0.0133(11)
C17 0.0557(14) 0.0315(11) 0.0532(14) 0.0170(10) 0.0084(11) 0.0115(10)
C18 0.0408(11) 0.0279(10) 0.0396(11) 0.0115(9) 0.0078(9) 0.0087(9)
C19 0.0534(14) 0.0324(12) 0.0664(16) 0.0114(11) 0.0129(12) 0.0152(11)
C20 0.0401(11) 0.0370(11) 0.0395(12) 0.0131(9) 0.0080(9) 0.0084(9)
C21 0.0428(11) 0.0333(10) 0.0296(10) 0.0182(8) 0.0044(8) 0.0146(9)
C22 0.0431(11) 0.0375(11) 0.0408(11) 0.0244(10) 0.0101(9) 0.0163(9)
C23 0.0532(13) 0.0494(13) 0.0404(12) 0.0287(11) 0.0178(10) 0.0236(11)
C24 0.0639(15) 0.0489(13) 0.0292(11) 0.0185(10) 0.0104(10) 0.0233(12)
C25 0.0556(14) 0.0437(12) 0.0281(10) 0.0144(9) 0.0016(10) 0.0133(11)
C26 0.0428(11) 0.0366(11) 0.0296(10) 0.0173(9) 0.0023(9) 0.0102(9)
C27 0.0408(12) 0.0419(12) 0.0535(14) 0.0228(11) 0.0146(10) 0.0113(10)
C28 0.0452(13) 0.0631(16) 0.0503(14) 0.0238(13) 0.0078(11) 0.0168(12)
C29 0.0529(15) 0.0516(15) 0.094(2) 0.0448(16) 0.0163(15) 0.0104(12)
C30 0.0445(12) 0.0389(12) 0.0315(11) 0.0116(9) 0.0007(9) 0.0025(10)
C31 0.0531(14) 0.0473(13) 0.0439(13) 0.0237(11) -0.0022(11) -0.0004(11)
C32 0.0442(13) 0.0508(14) 0.0523(14) 0.0237(12) 0.0030(11) 0.0079(11)
C33 0.0358(10) 0.0267(9) 0.0299(10) 0.0110(8) 0.0064(8) 0.0095(8)
C34 0.0377(11) 0.0336(10) 0.0407(11) 0.0171(9) 0.0060(9) 0.0139(9)
C35 0.0371(11) 0.0442(13) 0.0464(13) 0.0109(10) 0.0007(10) 0.0107(10)
C36 0.0325(10) 0.0355(11) 0.0294(10) 0.0096(8) 0.0049(8) 0.0061(8)
C37 0.0329(10) 0.0308(10) 0.0317(10) 0.0063(8) 0.0058(8) 0.0051(8)
C38 0.0378(11) 0.0299(11) 0.0522(14) 0.0054(10) 0.0064(10) 0.0036(9)
C39 0.0414(11) 0.0270(10) 0.0476(12) 0.0156(9) 0.0082(10) 0.0106(9)
C40 0.0342(10) 0.0368(11) 0.0377(11) 0.0081(9) 0.0065(9) 0.0136(9)
C41 0.0339(10) 0.0297(9) 0.0264(9) 0.0114(8) 0.0082(8) 0.0130(8)
C42 0.0347(10) 0.0305(10) 0.0295(10) 0.0102(8) 0.0100(8) 0.0141(8)
C43 0.0368(10) 0.0286(9) 0.0258(9) 0.0119(8) 0.0099(8) 0.0110(8)
C44 0.0409(11) 0.0374(11) 0.0263(10) 0.0074(8) 0.0087(8) 0.0120(9)
C45 0.0324(10) 0.0285(9) 0.0329(10) 0.0100(8) 0.0068(8) 0.0129(8)
C46 0.0372(10) 0.0307(10) 0.0314(10) 0.0075(8) 0.0027(8) 0.0146(8)
C47 0.0455(12) 0.0338(11) 0.0381(12) 0.0059(9) 0.0017(10) 0.0145(10)
C48 0.0404(12) 0.0305(11) 0.0516(14) 0.0042(10) 0.0005(10) 0.0093(9)
C49 0.0407(12) 0.0341(11) 0.0558(14) 0.0182(10) 0.0130(10) 0.0119(9)
C50 0.0349(10) 0.0325(10) 0.0401(11) 0.0130(9) 0.0109(9) 0.0118(8)
C51 0.0515(13) 0.0335(10) 0.0260(10) 0.0091(8) 0.0011(9) 0.0151(9)
C52 0.0811(19) 0.0479(14) 0.0450(14) 0.0152(12) -0.0137(13) 0.0212(14)
C53 0.0640(15) 0.0421(13) 0.0402(13) 0.0105(10) 0.0181(11) 0.0171(11)
C54 0.0541(13) 0.0370(11) 0.0421(12) 0.0191(10) 0.0187(10) 0.0147(10)
C55 0.0706(18) 0.0725(19) 0.0628(17) 0.0389(15) 0.0367(15) 0.0255(15)
C56 0.0664(17) 0.0573(15) 0.0458(14) 0.0230(12) 0.0098(12) 0.0223(13)
C57 0.0359(10) 0.0350(10) 0.0231(9) 0.0105(8) 0.0055(8) 0.0131(8)
C58 0.0434(11) 0.0389(11) 0.0312(10) 0.0139(9) 0.0067(9) 0.0157(9)
C59 0.0479(13) 0.0477(13) 0.0363(11) 0.0163(10) 0.0018(10) 0.0217(11)
C60 0.0375(11) 0.0485(13) 0.0409(12) 0.0136(10) -0.0004(9) 0.0144(10)
C61 0.0373(11) 0.0404(12) 0.0345(11) 0.0115(9) 0.0029(9) 0.0102(9)
C62 0.0354(10) 0.0342(10) 0.0257(9) 0.0089(8) 0.0064(8) 0.0102(8)
C63 0.0495(13) 0.0432(12) 0.0397(12) 0.0230(10) 0.0054(10) 0.0171(10)
C64 0.0653(18) 0.0499(15) 0.100(2) 0.0425(16) 0.0008(16) 0.0190(14)
C65 0.0714(18) 0.0608(16) 0.0443(14) 0.0250(13) 0.0162(13) 0.0089(14)
C66 0.0348(10) 0.0322(10) 0.0273(10) 0.0094(8) 0.0013(8) 0.0061(8)
C67 0.0427(12) 0.0320(11) 0.0345(11) 0.0089(9) 0.0015(9) 0.0083(9)
C68 0.0436(12) 0.0427(12) 0.0316(11) 0.0139(9) 0.0057(9) 0.0070(10)
O3 0.0488(9) 0.0390(8) 0.0317(7) 0.0197(6) 0.0110(6) 0.0133(7)
C70 0.0301(9) 0.0236(9) 0.0286(9) 0.0095(7) 0.0027(7) 0.0072(7)
C71 0.0312(9) 0.0214(8) 0.0281(9) 0.0083(7) 0.0032(8) 0.0081(7)
C72 0.0311(9) 0.0229(9) 0.0271(9) 0.0093(7) 0.0011(7) 0.0061(7)
C73 0.0521(13) 0.0378(11) 0.0334(11) 0.0147(9) 0.0143(9) 0.0247(10)
C74 0.0400(11) 0.0257(9) 0.0297(10) 0.0098(8) 0.0077(8) 0.0139(8)
C75 0.0504(12) 0.0331(10) 0.0327(10) 0.0157(9) 0.0114(9) 0.0239(9)
C76 0.0465(12) 0.0306(10) 0.0299(10) 0.0151(8) 0.0074(9) 0.0169(9)
C77 0.0698(16) 0.0512(13) 0.0339(11) 0.0219(10) 0.0121(11) 0.0375(12)
C78 0.0309(9) 0.0265(9) 0.0265(9) 0.0116(7) 0.0082(7) 0.0114(8)
C79 0.0325(10) 0.0274(9) 0.0274(9) 0.0102(8) 0.0073(8) 0.0087(8)
C80 0.0338(10) 0.0380(11) 0.0271(10) 0.0120(8) 0.0049(8) 0.0101(8)
C81 0.0372(11) 0.0421(11) 0.0329(10) 0.0209(9) 0.0091(9) 0.0140(9)
C82 0.0352(10) 0.0320(10) 0.0363(11) 0.0176(9) 0.0115(8) 0.0110(8)
C83 0.0292(9) 0.0276(9) 0.0321(10) 0.0116(8) 0.0077(8) 0.0108(8)
C84 0.0428(11) 0.0296(10) 0.0289(10) 0.0092(8) 0.0053(9) 0.0030(9)
C85 0.0676(16) 0.0281(11) 0.0399(12) 0.0052(9) 0.0121(11) 0.0063(11)
C86 0.0395(12) 0.0490(13) 0.0330(11) 0.0120(10) 0.0032(9) -0.0030(10)
C87 0.0349(10) 0.0270(10) 0.0341(10) 0.0092(8) 0.0043(8) 0.0063(8)
C88 0.0401(12) 0.0344(12) 0.0756(18) 0.0071(12) -0.0117(12) 0.0105(10)
C89 0.0441(12) 0.0273(10) 0.0523(14) 0.0072(10) 0.0039(10) 0.0095(9)
C90 0.0432(11) 0.0319(10) 0.0239(9) 0.0143(8) 0.0071(8) 0.0182(9)
C91 0.0450(11) 0.0324(10) 0.0252(9) 0.0117(8) 0.0046(8) 0.0171(9)
C92 0.0451(11) 0.0340(10) 0.0255(9) 0.0098(8) 0.0032(8) 0.0165(9)
C93 0.0512(12) 0.0385(11) 0.0233(9) 0.0105(8) 0.0064(9) 0.0218(10)
C94 0.0484(12) 0.0385(11) 0.0297(10) 0.0171(9) 0.0114(9) 0.0183(10)
C95 0.0460(11) 0.0316(10) 0.0280(10) 0.0136(8) 0.0070(9) 0.0172(9)
C96 0.0511(13) 0.0348(11) 0.0270(10) 0.0095(9) 0.0079(9) 0.0066(10)
C97 0.0623(16) 0.0443(14) 0.0602(16) 0.0298(13) -0.0016(13) 0.0012(12)
C98 0.0483(14) 0.0624(16) 0.0498(14) 0.0216(13) 0.0143(11) 0.0183(12)
C99 0.0502(12) 0.0341(11) 0.0310(10) 0.0142(9) 0.0114(9) 0.0117(9)
C100 0.0492(13) 0.0432(13) 0.0476(13) 0.0148(11) 0.0094(11) 0.0071(11)
C101 0.0756(17) 0.0341(12) 0.0476(14) 0.0175(11) 0.0106(12) 0.0158(12)
C102 0.0387(10) 0.0246(9) 0.0259(9) 0.0099(7) 0.0070(8) 0.0091(8)
C103 0.0546(13) 0.0287(10) 0.0397(11) 0.0146(9) 0.0161(10) 0.0194(9)
C104 0.0585(14) 0.0272(11) 0.0457(13) 0.0090(10) 0.0127(11) 0.0039(10)
C105 0.0438(11) 0.0258(10) 0.0286(10) 0.0083(8) 0.0101(9) 0.0048(8)
C106 0.0357(10) 0.0303(10) 0.0272(10) 0.0096(8) 0.0068(8) 0.0030(8)
C107 0.0382(11) 0.0388(12) 0.0409(12) 0.0135(10) 0.0055(9) 0.0051(9)
C108 0.0387(11) 0.0300(10) 0.0469(12) 0.0178(9) 0.0075(9) 0.0120(9)
C109 0.0330(10) 0.0342(10) 0.0340(10) 0.0110(8) 0.0076(8) 0.0127(8)
C110 0.0306(9) 0.0301(9) 0.0279(9) 0.0131(8) 0.0076(8) 0.0113(8)
C111 0.0336(10) 0.0331(10) 0.0277(10) 0.0087(8) 0.0083(8) 0.0131(8)
C112 0.0346(10) 0.0327(10) 0.0255(9) 0.0088(8) 0.0061(8) 0.0117(8)
C113 0.0404(12) 0.0517(13) 0.0277(10) 0.0042(10) 0.0056(9) 0.0154(10)
C114 0.0291(9) 0.0266(9) 0.0289(9) 0.0104(8) 0.0059(7) 0.0101(7)
C115 0.0342(10) 0.0312(10) 0.0373(11) 0.0172(9) 0.0103(8) 0.0120(8)
C116 0.0371(11) 0.0270(10) 0.0461(12) 0.0156(9) 0.0051(9) 0.0081(8)
C117 0.0414(11) 0.0257(10) 0.0399(11) 0.0076(9) -0.0024(9) 0.0086(9)
C118 0.0424(11) 0.0307(10) 0.0292(10) 0.0098(8) 0.0016(8) 0.0127(9)
C119 0.0321(10) 0.0269(9) 0.0294(10) 0.0120(8) 0.0039(8) 0.0094(8)
C120 0.0512(13) 0.0338(11) 0.0369(11) 0.0186(9) 0.0141(10) 0.0146(10)
C121 0.0555(14) 0.0558(14) 0.0387(12) 0.0229(11) 0.0091(11) 0.0228(12)
C122 0.0587(15) 0.0590(15) 0.0596(16) 0.0369(13) 0.0284(13) 0.0235(13)
C123 0.0400(11) 0.0268(9) 0.0255(9) 0.0098(8) 0.0041(8) 0.0084(8)
C124 0.0492(12) 0.0309(10) 0.0363(11) 0.0149(9) -0.0005(9) 0.0100(9)
C125 0.0488(13) 0.0390(12) 0.0341(11) 0.0127(9) 0.0130(10) 0.0091(10)
C126 0.0309(10) 0.0352(10) 0.0235(9) 0.0079(8) 0.0039(8) 0.0108(8)
C127 0.0349(10) 0.0367(11) 0.0238(9) 0.0075(8) 0.0041(8) 0.0119(8)
C128 0.0335(10) 0.0402(11) 0.0335(11) 0.0101(9) 0.0032(9) 0.0077(9)
C129 0.0351(11) 0.0508(13) 0.0387(12) 0.0164(10) -0.0007(9) 0.0143(10)
C130 0.0412(12) 0.0459(13) 0.0439(12) 0.0213(10) 0.0027(10) 0.0171(10)
C131 0.0390(11) 0.0395(11) 0.0331(10) 0.0149(9) 0.0048(9) 0.0146(9)
C132 0.0329(10) 0.0309(10) 0.0346(11) 0.0061(8) 0.0001(8) 0.0081(8)
C133 0.0430(12) 0.0380(12) 0.0416(12) 0.0156(10) -0.0018(10) 0.0060(10)
C134 0.0423(12) 0.0358(12) 0.0490(14) -0.0004(10) -0.0007(10) 0.0116(10)
C135 0.0388(11) 0.0425(12) 0.0504(13) 0.0253(11) 0.0027(10) 0.0131(10)
C136 0.0528(13) 0.0390(12) 0.0497(13) 0.0217(11) 0.0003(11) 0.0158(10)
C137 0.0605(16) 0.0623(17) 0.0625(17) 0.0329(14) 0.0215(13) 0.0171(13)
C138 0.112(4) 0.152(5) 0.089(3) 0.058(3) 0.056(3) 0.010(4)
C139 0.094(3) 0.116(3) 0.073(2) 0.024(2) 0.039(2) -0.014(2)
C140 0.132(4) 0.098(3) 0.120(3) 0.047(3) 0.084(3) 0.011(3)

loop_
_atom_type_symbol
_atom_type_description
_atom_type_scat_dispersion_real
_atom_type_scat_dispersion_imag
_atom_type_scat_source
C C 0.0033 0.0016 'International Tables Vol C Tables 4.2.6.8 and 6.1.1.4'
H H 0.0000 0.0000 'International Tables Vol C Tables 4.2.6.8 and 6.1.1.4'
N N 0.0061 0.0033 'International Tables Vol C Tables 4.2.6.8 and 6.1.1.4'
O O 0.0106 0.0060 'International Tables Vol C Tables 4.2.6.8 and 6.1.1.4'
Mg Mg 0.0486 0.0363 'International Tables Vol C Tables 4.2.6.8 and 6.1.1.4'

loop_
_geom_angle_atom_site_label_1
_geom_angle_atom_site_label_2
_geom_angle_atom_site_label_3
_geom_angle
_geom_angle_site_symmetry_1
_geom_angle_site_symmetry_3
O1 Mg1 N2 115.37(8) . .
O1 Mg1 N1 118.68(7) . .
N2 Mg1 N1 92.06(7) . .
O1 Mg1 C33 109.60(8) . .
N2 Mg1 C33 109.59(8) . .
N1 Mg1 C33 110.37(8) . .
C1 O1 Mg1 163.75(14) . .
C5 N1 C9 118.39(17) . .
C5 N1 Mg1 122.91(14) . .
C9 N1 Mg1 118.69(12) . .
O1 C1 C3 150.33(19) . .
O1 C1 C2 149.50(19) . .
C3 C1 C2 60.10(13) . .
O3 Mg2 O2 118.49(7) . 2_556
O3 Mg2 N5 112.74(7) . .
O2 Mg2 N5 109.20(7) 2_556 .
O3 Mg2 N6 106.47(7) . .
O2 Mg2 N6 114.23(7) 2_556 .
N5 Mg2 N6 92.85(8) . .
C2 O2 Mg2 137.49(13) . 2_556
C7 N2 C21 116.52(16) . .
C7 N2 Mg1 123.21(14) . .
C21 N2 Mg1 120.16(12) . .
O2 C2 C1 149.61(18) . .
O2 C2 C3 150.45(18) . .
C1 C2 C3 59.89(13) . .
O4 Mg3 N7 113.44(7) . .
O4 Mg3 N8 118.08(8) . .
N7 Mg3 N8 93.68(7) . .
O4 Mg3 C102 112.18(8) . .
N7 Mg3 C102 108.84(8) . .
N8 Mg3 C102 109.04(8) . .
C33 N3 C36 112.14(17) . .
C33 N3 C34 124.57(17) . .
C36 N3 C34 123.05(17) . .
O3 C3 C1 149.61(19) . .
O3 C3 C2 150.27(18) . .
C1 C3 C2 60.01(13) . .
O6 Mg4 O5 114.40(7) . 2_667
O6 Mg4 N11 113.59(7) . .
O5 Mg4 N11 112.24(7) 2_667 .
O6 Mg4 N12 108.55(7) . .
O5 Mg4 N12 113.88(7) 2_667 .
N11 Mg4 N12 92.15(8) . .
C70 O4 Mg3 159.38(14) . .
C33 N4 C37 111.98(17) . .
C33 N4 C39 124.25(17) . .
C37 N4 C39 123.67(17) . .
C5 C4 H4A 109.5 . .
C5 C4 H4B 109.5 . .
H4A C4 H4B 109.5 . .
C5 C4 H4C 109.5 . .
H4A C4 H4C 109.5 . .
H4B C4 H4C 109.5 . .
C71 O5 Mg4 141.61(13) . 2_667
C41 N5 C45 117.75(16) . .
C41 N5 Mg2 119.79(13) . .
C45 N5 Mg2 122.42(12) . .
N1 C5 C6 124.15(19) . .
N1 C5 C4 120.73(19) . .
C6 C5 C4 115.11(18) . .
C72 O6 Mg4 157.10(14) . .
C43 N6 C57 121.75(16) . .
C43 N6 Mg2 121.66(14) . .
C57 N6 Mg2 116.25(12) . .
C7 C6 C5 129.54(19) . .
C7 C6 H6 115.2 . .
C5 C6 H6 115.2 . .
C74 N7 C78 120.57(16) . .
C74 N7 Mg3 123.46(13) . .
C78 N7 Mg3 115.95(12) . .
N2 C7 C6 124.36(18) . .
N2 C7 C8 119.74(19) . .
C6 C7 C8 115.86(18) . .
C76 N8 C90 117.16(16) . .
C76 N8 Mg3 122.20(13) . .
C90 N8 Mg3 120.31(12) . .
C7 C8 H8A 109.5 . .
C7 C8 H8B 109.5 . .
H8A C8 H8B 109.5 . .
C7 C8 H8C 109.5 . .
H8A C8 H8C 109.5 . .
H8B C8 H8C 109.5 . .
C102 N9 C105 112.03(17) . .
C102 N9 C103 124.70(18) . .
C105 N9 C103 123.27(17) . .
C14 C9 C10 120.44(19) . .
C14 C9 N1 120.92(17) . .
C10 C9 N1 118.62(18) . .
C102 N10 C106 112.16(16) . .
C102 N10 C108 124.03(17) . .
C106 N10 C108 123.80(17) . .
C11 C10 C9 118.4(2) . .
C11 C10 C15 120.93(18) . .
C9 C10 C15 120.70(19) . .
C110 N11 C114 120.21(16) . .
C110 N11 Mg4 117.85(13) . .
C114 N11 Mg4 121.47(12) . .
C12 C11 C10 121.4(2) . .
C12 C11 H11 119.3 . .
C10 C11 H11 119.3 . .
C112 N12 C126 121.52(16) . .
C112 N12 Mg4 120.64(13) . .
C126 N12 Mg4 117.64(12) . .
C13 C12 C11 119.7(2) . .
C13 C12 H12 120.2 . .
C11 C12 H12 120.2 . .
C12 C13 C14 121.3(2) . .
C12 C13 H13 119.4 . .
C14 C13 H13 119.4 . .
C13 C14 C9 118.84(19) . .
C13 C14 C18 118.94(19) . .
C9 C14 C18 122.23(19) . .
C10 C15 C16 111.49(19) . .
C10 C15 C17 113.05(19) . .
C16 C15 C17 109.93(19) . .
C10 C15 H15 107.4 . .
C16 C15 H15 107.4 . .
C17 C15 H15 107.4 . .
C15 C16 H16A 109.5 . .
C15 C16 H16B 109.5 . .
H16A C16 H16B 109.5 . .
C15 C16 H16C 109.5 . .
H16A C16 H16C 109.5 . .
H16B C16 H16C 109.5 . .
C15 C17 H17A 109.5 . .
C15 C17 H17B 109.5 . .
H17A C17 H17B 109.5 . .
C15 C17 H17C 109.5 . .
H17A C17 H17C 109.5 . .
H17B C17 H17C 109.5 . .
C14 C18 C19 111.90(18) . .
C14 C18 C20 110.91(18) . .
C19 C18 C20 109.88(19) . .
C14 C18 H18 108.0 . .
C19 C18 H18 108.0 . .
C20 C18 H18 108.0 . .
C18 C19 H19A 109.5 . .
C18 C19 H19B 109.5 . .
H19A C19 H19B 109.5 . .
C18 C19 H19C 109.5 . .
H19A C19 H19C 109.5 . .
H19B C19 H19C 109.5 . .
C18 C20 H20A 109.5 . .
C18 C20 H20B 109.5 . .
H20A C20 H20B 109.5 . .
C18 C20 H20C 109.5 . .
H20A C20 H20C 109.5 . .
H20B C20 H20C 109.5 . .
C26 C21 C22 120.94(19) . .
C26 C21 N2 118.03(18) . .
C22 C21 N2 121.02(19) . .
C23 C22 C21 118.4(2) . .
C23 C22 C27 120.0(2) . .
C21 C22 C27 121.6(2) . .
C24 C23 C22 121.4(2) . .
C24 C23 H23 119.3 . .
C22 C23 H23 119.3 . .
C23 C24 C25 119.3(2) . .
C23 C24 H24 120.3 . .
C25 C24 H24 120.3 . .
C24 C25 C26 121.8(2) . .
C24 C25 H25 119.1 . .
C26 C25 H25 119.1 . .
C25 C26 C21 118.1(2) . .
C25 C26 C30 119.4(2) . .
C21 C26 C30 122.43(19) . .
C22 C27 C28 110.6(2) . .
C22 C27 C29 112.2(2) . .
C28 C27 C29 110.3(2) . .
C22 C27 H27 107.8 . .
C28 C27 H27 107.8 . .
C29 C27 H27 107.8 . .
C27 C28 H28A 109.5 . .
C27 C28 H28B 109.5 . .
H28A C28 H28B 109.5 . .
C27 C28 H28C 109.5 . .
H28A C28 H28C 109.5 . .
H28B C28 H28C 109.5 . .
C27 C29 H29A 109.5 . .
C27 C29 H29B 109.5 . .
H29A C29 H29B 109.5 . .
C27 C29 H29C 109.5 . .
H29A C29 H29C 109.5 . .
H29B C29 H29C 109.5 . .
C31 C30 C26 111.0(2) . .
C31 C30 C32 110.69(19) . .
C26 C30 C32 111.83(18) . .
C31 C30 H30 107.7 . .
C26 C30 H30 107.7 . .
C32 C30 H30 107.7 . .
C30 C31 H31A 109.5 . .
C30 C31 H31B 109.5 . .
H31A C31 H31B 109.5 . .
C30 C31 H31C 109.5 . .
H31A C31 H31C 109.5 . .
H31B C31 H31C 109.5 . .
C30 C32 H32A 109.5 . .
C30 C32 H32B 109.5 . .
H32A C32 H32B 109.5 . .
C30 C32 H32C 109.5 . .
H32A C32 H32C 109.5 . .
H32B C32 H32C 109.5 . .
N3 C33 N4 103.25(17) . .
N3 C33 Mg1 130.48(14) . .
N4 C33 Mg1 126.04(14) . .
N3 C34 H34A 109.5 . .
N3 C34 H34B 109.5 . .
H34A C34 H34B 109.5 . .
N3 C34 H34C 109.5 . .
H34A C34 H34C 109.5 . .
H34B C34 H34C 109.5 . .
C36 C35 H35A 109.5 . .
C36 C35 H35B 109.5 . .
H35A C35 H35B 109.5 . .
C36 C35 H35C 109.5 . .
H35A C35 H35C 109.5 . .
H35B C35 H35C 109.5 . .
C37 C36 N3 106.29(18) . .
C37 C36 C35 131.3(2) . .
N3 C36 C35 122.40(19) . .
C36 C37 N4 106.34(18) . .
C36 C37 C38 131.3(2) . .
N4 C37 C38 122.37(19) . .
C37 C38 H38A 109.5 . .
C37 C38 H38B 109.5 . .
H38A C38 H38B 109.5 . .
C37 C38 H38C 109.5 . .
H38A C38 H38C 109.5 . .
H38B C38 H38C 109.5 . .
N4 C39 H39A 109.5 . .
N4 C39 H39B 109.5 . .
H39A C39 H39B 109.5 . .
N4 C39 H39C 109.5 . .
H39A C39 H39C 109.5 . .
H39B C39 H39C 109.5 . .
C41 C40 H40A 109.5 . .
C41 C40 H40B 109.5 . .
H40A C40 H40B 109.5 . .
C41 C40 H40C 109.5 . .
H40A C40 H40C 109.5 . .
H40B C40 H40C 109.5 . .
N5 C41 C42 124.41(18) . .
N5 C41 C40 119.47(17) . .
C42 C41 C40 116.11(17) . .
C41 C42 C43 129.64(18) . .
C41 C42 H42 115.2 . .
C43 C42 H42 115.2 . .
N6 C43 C42 123.18(18) . .
N6 C43 C44 120.87(18) . .
C42 C43 C44 115.95(17) . .
C43 C44 H44A 109.5 . .
C43 C44 H44B 109.5 . .
H44A C44 H44B 109.5 . .
C43 C44 H44C 109.5 . .
H44A C44 H44C 109.5 . .
H44B C44 H44C 109.5 . .
C46 C45 C50 120.04(19) . .
C46 C45 N5 120.73(18) . .
C50 C45 N5 119.16(18) . .
C47 C46 C45 118.7(2) . .
C47 C46 C51 119.07(19) . .
C45 C46 C51 122.24(18) . .
C48 C47 C46 121.4(2) . .
C48 C47 H47 119.3 . .
C46 C47 H47 119.3 . .
C47 C48 C49 119.6(2) . .
C47 C48 H48 120.2 . .
C49 C48 H48 120.2 . .
C48 C49 C50 121.4(2) . .
C48 C49 H49 119.3 . .
C50 C49 H49 119.3 . .
C49 C50 C45 118.7(2) . .
C49 C50 C54 119.8(2) . .
C45 C50 C54 121.35(19) . .
C46 C51 C52 112.4(2) . .
C46 C51 C53 110.46(18) . .
C52 C51 C53 110.2(2) . .
C46 C51 H51 107.9 . .
C52 C51 H51 107.9 . .
C53 C51 H51 107.9 . .
C51 C52 H52A 109.5 . .
C51 C52 H52B 109.5 . .
H52A C52 H52B 109.5 . .
C51 C52 H52C 109.5 . .
H52A C52 H52C 109.5 . .
H52B C52 H52C 109.5 . .
C51 C53 H53A 109.5 . .
C51 C53 H53B 109.5 . .
H53A C53 H53B 109.5 . .
C51 C53 H53C 109.5 . .
H53A C53 H53C 109.5 . .
H53B C53 H53C 109.5 . .
C50 C54 C56 109.75(19) . .
C50 C54 C55 112.4(2) . .
C56 C54 C55 110.5(2) . .
C50 C54 H54 108.0 . .
C56 C54 H54 108.0 . .
C55 C54 H54 108.0 . .
C54 C55 H55A 109.5 . .
C54 C55 H55B 109.5 . .
H55A C55 H55B 109.5 . .
C54 C55 H55C 109.5 . .
H55A C55 H55C 109.5 . .
H55B C55 H55C 109.5 . .
C54 C56 H56A 109.5 . .
C54 C56 H56B 109.5 . .
H56A C56 H56B 109.5 . .
C54 C56 H56C 109.5 . .
H56A C56 H56C 109.5 . .
H56B C56 H56C 109.5 . .
C58 C57 C62 120.70(19) . .
C58 C57 N6 117.53(18) . .
C62 C57 N6 121.34(17) . .
C59 C58 C57 118.3(2) . .
C59 C58 C63 121.4(2) . .
C57 C58 C63 120.30(19) . .
C60 C59 C58 121.5(2) . .
C60 C59 H59 119.3 . .
C58 C59 H59 119.3 . .
C61 C60 C59 119.5(2) . .
C61 C60 H60 120.2 . .
C59 C60 H60 120.2 . .
C60 C61 C62 122.0(2) . .
C60 C61 H61 119.0 . .
C62 C61 H61 119.0 . .
C61 C62 C57 118.04(19) . .
C61 C62 C66 118.90(19) . .
C57 C62 C66 123.03(18) . .
C64 C63 C58 113.2(2) . .
C64 C63 C65 110.8(2) . .
C58 C63 C65 110.0(2) . .
C64 C63 H63 107.5 . .
C58 C63 H63 107.5 . .
C65 C63 H63 107.5 . .
C63 C64 H64A 109.5 . .
C63 C64 H64B 109.5 . .
H64A C64 H64B 109.5 . .
C63 C64 H64C 109.5 . .
H64A C64 H64C 109.5 . .
H64B C64 H64C 109.5 . .
C63 C65 H65A 109.5 . .
C63 C65 H65B 109.5 . .
H65A C65 H65B 109.5 . .
C63 C65 H65C 109.5 . .
H65A C65 H65C 109.5 . .
H65B C65 H65C 109.5 . .
C62 C66 C68 110.70(18) . .
C62 C66 C67 111.97(17) . .
C68 C66 C67 109.15(17) . .
C62 C66 H66 108.3 . .
C68 C66 H66 108.3 . .
C67 C66 H66 108.3 . .
C66 C67 H67A 109.5 . .
C66 C67 H67B 109.5 . .
H67A C67 H67B 109.5 . .
C66 C67 H67C 109.5 . .
H67A C67 H67C 109.5 . .
H67B C67 H67C 109.5 . .
C66 C68 H68A 109.5 . .
C66 C68 H68B 109.5 . .
H68A C68 H68B 109.5 . .
C66 C68 H68C 109.5 . .
H68A C68 H68C 109.5 . .
H68B C68 H68C 109.5 . .
C3 O3 Mg2 163.09(14) . .
O4 C70 C71 149.59(18) . .
O4 C70 C72 150.33(19) . .
C71 C70 C72 60.03(13) . .
O5 C71 C70 147.99(18) . .
O5 C71 C72 151.74(18) . .
C70 C71 C72 60.02(13) . .
O6 C72 C71 151.10(19) . .
O6 C72 C70 148.79(19) . .
C71 C72 C70 59.95(13) . .
C74 C73 H73A 109.5 . .
C74 C73 H73B 109.5 . .
H73A C73 H73B 109.5 . .
C74 C73 H73C 109.5 . .
H73A C73 H73C 109.5 . .
H73B C73 H73C 109.5 . .
N7 C74 C75 123.59(18) . .
N7 C74 C73 121.25(17) . .
C75 C74 C73 115.16(17) . .
C76 C75 C74 130.21(18) . .
C76 C75 H75 114.9 . .
C74 C75 H75 114.9 . .
N8 C76 C75 124.78(18) . .
N8 C76 C77 119.64(18) . .
C75 C76 C77 115.58(18) . .
C76 C77 H77A 109.5 . .
C76 C77 H77B 109.5 . .
H77A C77 H77B 109.5 . .
C76 C77 H77C 109.5 . .
H77A C77 H77C 109.5 . .
H77B C77 H77C 109.5 . .
C79 C78 C83 120.91(17) . .
C79 C78 N7 121.48(16) . .
C83 C78 N7 117.40(17) . .
C80 C79 C78 118.71(18) . .
C80 C79 C84 118.54(18) . .
C78 C79 C84 122.74(17) . .
C81 C80 C79 121.01(19) . .
C81 C80 H80 119.5 . .
C79 C80 H80 119.5 . .
C80 C81 C82 119.87(19) . .
C80 C81 H81 120.1 . .
C82 C81 H81 120.1 . .
C81 C82 C83 121.39(18) . .
C81 C82 H82 119.3 . .
C83 C82 H82 119.3 . .
C82 C83 C78 118.10(18) . .
C82 C83 C87 120.50(17) . .
C78 C83 C87 121.35(17) . .
C79 C84 C86 110.88(18) . .
C79 C84 C85 111.92(18) . .
C86 C84 C85 110.04(19) . .
C79 C84 H84 108.0 . .
C86 C84 H84 108.0 . .
C85 C84 H84 108.0 . .
C84 C85 H85A 109.5 . .
C84 C85 H85B 109.5 . .
H85A C85 H85B 109.5 . .
C84 C85 H85C 109.5 . .
H85A C85 H85C 109.5 . .
H85B C85 H85C 109.5 . .
C84 C86 H86A 109.5 . .
C84 C86 H86B 109.5 . .
H86A C86 H86B 109.5 . .
C84 C86 H86C 109.5 . .
H86A C86 H86C 109.5 . .
H86B C86 H86C 109.5 . .
C83 C87 C88 110.36(18) . .
C83 C87 C89 113.73(18) . .
C88 C87 C89 109.66(18) . .
C83 C87 H87 107.6 . .
C88 C87 H87 107.6 . .
C89 C87 H87 107.6 . .
C87 C88 H88A 109.5 . .
C87 C88 H88B 109.5 . .
H88A C88 H88B 109.5 . .
C87 C88 H88C 109.5 . .
H88A C88 H88C 109.5 . .
H88B C88 H88C 109.5 . .
C87 C89 H89A 109.5 . .
C87 C89 H89B 109.5 . .
H89A C89 H89B 109.5 . .
C87 C89 H89C 109.5 . .
H89A C89 H89C 109.5 . .
H89B C89 H89C 109.5 . .
C91 C90 C95 120.55(18) . .
C91 C90 N8 119.56(18) . .
C95 C90 N8 119.87(18) . .
C92 C91 C90 118.45(19) . .
C92 C91 C96 119.30(19) . .
C90 C91 C96 122.26(17) . .
C93 C92 C91 121.5(2) . .
C93 C92 H92 119.2 . .
C91 C92 H92 119.2 . .
C94 C93 C92 119.62(19) . .
C94 C93 H93 120.2 . .
C92 C93 H93 120.2 . .
C93 C94 C95 121.2(2) . .
C93 C94 H94 119.4 . .
C95 C94 H94 119.4 . .
C94 C95 C90 118.53(19) . .
C94 C95 C99 119.44(19) . .
C90 C95 C99 122.03(18) . .
C91 C96 C97 111.2(2) . .
C91 C96 C98 112.17(18) . .
C97 C96 C98 109.6(2) . .
C91 C96 H96 107.9 . .
C97 C96 H96 107.9 . .
C98 C96 H96 107.9 . .
C96 C97 H97A 109.5 . .
C96 C97 H97B 109.5 . .
H97A C97 H97B 109.5 . .
C96 C97 H97C 109.5 . .
H97A C97 H97C 109.5 . .
H97B C97 H97C 109.5 . .
C96 C98 H98A 109.5 . .
C96 C98 H98B 109.5 . .
H98A C98 H98B 109.5 . .
C96 C98 H98C 109.5 . .
H98A C98 H98C 109.5 . .
H98B C98 H98C 109.5 . .
C100 C99 C95 112.00(19) . .
C100 C99 C101 110.9(2) . .
C95 C99 C101 111.85(19) . .
C100 C99 H99 107.3 . .
C95 C99 H99 107.3 . .
C101 C99 H99 107.3 . .
C99 C100 H10M 109.5 . .
C99 C100 H10N 109.5 . .
H10M C100 H10N 109.5 . .
C99 C100 H10O 109.5 . .
H10M C100 H10O 109.5 . .
H10N C100 H10O 109.5 . .
C99 C101 H10S 109.5 . .
C99 C101 H10T 109.5 . .
H10S C101 H10T 109.5 . .
C99 C101 H10U 109.5 . .
H10S C101 H10U 109.5 . .
H10T C101 H10U 109.5 . .
N10 C102 N9 103.20(17) . .
N10 C102 Mg3 130.61(13) . .
N9 C102 Mg3 126.20(15) . .
N9 C103 H10J 109.5 . .
N9 C103 H10K 109.5 . .
H10J C103 H10K 109.5 . .
N9 C103 H10L 109.5 . .
H10J C103 H10L 109.5 . .
H10K C103 H10L 109.5 . .
C105 C104 H10P 109.5 . .
C105 C104 H10Q 109.5 . .
H10P C104 H10Q 109.5 . .
C105 C104 H10R 109.5 . .
H10P C104 H10R 109.5 . .
H10Q C104 H10R 109.5 . .
C106 C105 N9 106.82(17) . .
C106 C105 C104 130.9(2) . .
N9 C105 C104 122.2(2) . .
C105 C106 N10 105.78(18) . .
C105 C106 C107 131.36(19) . .
N10 C106 C107 122.82(19) . .
C106 C107 H10G 109.5 . .
C106 C107 H10H 109.5 . .
H10G C107 H10H 109.5 . .
C106 C107 H10I 109.5 . .
H10G C107 H10I 109.5 . .
H10H C107 H10I 109.5 . .
N10 C108 H10D 109.5 . .
N10 C108 H10E 109.5 . .
H10D C108 H10E 109.5 . .
N10 C108 H10F 109.5 . .
H10D C108 H10F 109.5 . .
H10E C108 H10F 109.5 . .
C110 C109 H10A 109.5 . .
C110 C109 H10B 109.5 . .
H10A C109 H10B 109.5 . .
C110 C109 H10C 109.5 . .
H10A C109 H10C 109.5 . .
H10B C109 H10C 109.5 . .
N11 C110 C111 123.98(18) . .
N11 C110 C109 119.32(17) . .
C111 C110 C109 116.69(17) . .
C110 C111 C112 129.26(18) . .
C110 C111 H111 115.4 . .
C112 C111 H111 115.4 . .
N12 C112 C111 123.13(18) . .
N12 C112 C113 120.87(18) . .
C111 C112 C113 115.98(18) . .
C112 C113 H11A 109.5 . .
C112 C113 H11B 109.5 . .
H11A C113 H11B 109.5 . .
C112 C113 H11C 109.5 . .
H11A C113 H11C 109.5 . .
H11B C113 H11C 109.5 . .
C119 C114 C115 119.57(18) . .
C119 C114 N11 119.76(16) . .
C115 C114 N11 120.36(17) . .
C116 C115 C114 118.62(18) . .
C116 C115 C120 118.82(18) . .
C114 C115 C120 122.52(18) . .
C117 C116 C115 122.00(19) . .
C117 C116 H116 119.0 . .
C115 C116 H116 119.0 . .
C118 C117 C116 118.82(19) . .
C118 C117 H117 120.6 . .
C116 C117 H117 120.6 . .
C117 C118 C119 121.71(19) . .
C117 C118 H118 119.1 . .
C119 C118 H118 119.1 . .
C118 C119 C114 119.08(18) . .
C118 C119 C123 118.74(17) . .
C114 C119 C123 122.11(17) . .
C115 C120 C121 110.63(18) . .
C115 C120 C122 111.9(2) . .
C121 C120 C122 110.49(19) . .
C115 C120 H120 107.9 . .
C121 C120 H120 107.9 . .
C122 C120 H120 107.9 . .
C120 C121 H12G 109.5 . .
C120 C121 H12H 109.5 . .
H12G C121 H12H 109.5 . .
C120 C121 H12I 109.5 . .
H12G C121 H12I 109.5 . .
H12H C121 H12I 109.5 . .
C120 C122 H12J 109.5 . .
C120 C122 H12K 109.5 . .
H12J C122 H12K 109.5 . .
C120 C122 H12L 109.5 . .
H12J C122 H12L 109.5 . .
H12K C122 H12L 109.5 . .
C119 C123 C125 112.10(17) . .
C119 C123 C124 109.77(17) . .
C125 C123 C124 111.03(17) . .
C119 C123 H123 107.9 . .
C125 C123 H123 107.9 . .
C124 C123 H123 107.9 . .
C123 C124 H12A 109.5 . .
C123 C124 H12B 109.5 . .
H12A C124 H12B 109.5 . .
C123 C124 H12C 109.5 . .
H12A C124 H12C 109.5 . .
H12B C124 H12C 109.5 . .
C123 C125 H12D 109.5 . .
C123 C125 H12E 109.5 . .
H12D C125 H12E 109.5 . .
C123 C125 H12F 109.5 . .
H12D C125 H12F 109.5 . .
H12E C125 H12F 109.5 . .
C127 C126 C131 120.62(18) . .
C127 C126 N12 120.54(18) . .
C131 C126 N12 118.52(18) . .
C128 C127 C126 118.25(19) . .
C128 C127 C132 118.61(19) . .
C126 C127 C132 123.14(18) . .
C129 C128 C127 121.6(2) . .
C129 C128 H128 119.2 . .
C127 C128 H128 119.2 . .
C128 C129 C130 119.4(2) . .
C128 C129 H129 120.3 . .
C130 C129 H129 120.3 . .
C129 C130 C131 121.4(2) . .
C129 C130 H130 119.3 . .
C131 C130 H130 119.3 . .
C130 C131 C126 118.6(2) . .
C130 C131 C135 119.34(19) . .
C126 C131 C135 122.03(19) . .
C127 C132 C133 112.00(18) . .
C127 C132 C134 110.69(18) . .
C133 C132 C134 110.27(19) . .
C127 C132 H132 107.9 . .
C133 C132 H132 107.9 . .
C134 C132 H132 107.9 . .
C132 C133 H13G 109.5 . .
C132 C133 H13H 109.5 . .
H13G C133 H13H 109.5 . .
C132 C133 H13I 109.5 . .
H13G C133 H13I 109.5 . .
H13H C133 H13I 109.5 . .
C132 C134 H13A 109.5 . .
C132 C134 H13B 109.5 . .
H13A C134 H13B 109.5 . .
C132 C134 H13C 109.5 . .
H13A C134 H13C 109.5 . .
H13B C134 H13C 109.5 . .
C131 C135 C136 111.75(19) . .
C131 C135 C137 110.5(2) . .
C136 C135 C137 110.7(2) . .
C131 C135 H135 107.9 . .
C136 C135 H135 107.9 . .
C137 C135 H135 107.9 . .
C135 C136 H13D 109.5 . .
C135 C136 H13E 109.5 . .
H13D C136 H13E 109.5 . .
C135 C136 H13F 109.5 . .
H13D C136 H13F 109.5 . .
H13E C136 H13F 109.5 . .
C135 C137 H13J 109.5 . .
C135 C137 H13K 109.5 . .
H13J C137 H13K 109.5 . .
C135 C137 H13L 109.5 . .
H13J C137 H13L 109.5 . .
H13K C137 H13L 109.5 . .
C139 C138 C140 119.7(6) . 2_557
C139 C138 H138 120.2 . .
C140 C138 H138 120.2 2_557 .
C138 C139 C140 121.3(5) . .
C138 C139 H139 119.4 . .
C140 C139 H139 119.4 . .
C138 C140 C139 119.1(5) 2_557 .
C138 C140 H140 120.5 2_557 .
C139 C140 H140 120.5 . .
C146 C141 C142 120.0(3) . .
C146 C141 H141 120.0 . .
C142 C141 H141 120.0 . .
C143 C142 C141 119.2(3) . .
C143 C142 H142 120.4 . .
C141 C142 H142 120.4 . .
C141 C146 C145 120.6(3) . .
C141 C146 H146 119.7 . .
C145 C146 H146 119.7 . .
C144 C143 C142 120.8(3) . .
C144 C143 H143 119.6 . .
C142 C143 H143 119.6 . .
C143 C144 C145 119.9(3) . .
C143 C144 H144 120.1 . .
C145 C144 H144 120.1 . .
C146 C145 C144 119.5(3) . .
C146 C145 H145 120.2 . .
C144 C145 H145 120.2 . .

loop_
_geom_bond_atom_site_label_1
_geom_bond_atom_site_label_2
_geom_bond_distance
_geom_bond_site_symmetry_2
Mg1 O1 1.8784(15) .
Mg1 N2 2.0571(18) .
Mg1 N1 2.0804(19) .
Mg1 C33 2.208(2) .
O1 C1 1.280(2) .
N1 C5 1.328(3) .
N1 C9 1.431(3) .
C1 C3 1.396(3) .
C1 C2 1.398(3) .
Mg2 O3 1.8862(15) .
Mg2 O2 1.9155(15) 2_556
Mg2 N5 2.0368(18) .
Mg2 N6 2.0538(19) .
O2 C2 1.276(2) .
N2 C7 1.328(3) .
N2 C21 1.440(3) .
C2 C3 1.399(3) .
Mg3 O4 1.8708(15) .
Mg3 N7 2.0604(18) .
Mg3 N8 2.0616(18) .
Mg3 C102 2.195(2) .
N3 C33 1.353(3) .
N3 C36 1.392(3) .
N3 C34 1.463(3) .
C3 O3 1.276(2) .
Mg4 O6 1.8945(15) .
Mg4 O5 1.9023(16) 2_667
Mg4 N11 2.0461(18) .
Mg4 N12 2.0517(18) .
O4 C70 1.280(2) .
N4 C33 1.364(2) .
N4 C37 1.387(3) .
N4 C39 1.456(3) .
C4 C5 1.517(3) .
C4 H4A 0.9800 .
C4 H4B 0.9800 .
C4 H4C 0.9800 .
O5 C71 1.280(2) .
N5 C41 1.335(2) .
N5 C45 1.433(3) .
C5 C6 1.411(3) .
O6 C72 1.278(2) .
N6 C43 1.322(2) .
N6 C57 1.435(3) .
C6 C7 1.398(3) .
C6 H6 0.9500 .
N7 C74 1.320(2) .
N7 C78 1.444(2) .
C7 C8 1.516(3) .
N8 C76 1.335(3) .
N8 C90 1.442(2) .
C8 H8A 0.9800 .
C8 H8B 0.9800 .
C8 H8C 0.9800 .
N9 C102 1.364(2) .
N9 C105 1.381(3) .
N9 C103 1.456(3) .
C9 C14 1.409(3) .
C9 C10 1.417(3) .
N10 C102 1.357(3) .
N10 C106 1.396(3) .
N10 C108 1.466(2) .
C10 C11 1.390(3) .
C10 C15 1.519(3) .
N11 C110 1.336(2) .
N11 C114 1.434(3) .
C11 C12 1.387(3) .
C11 H11 0.9500 .
N12 C112 1.320(3) .
N12 C126 1.442(3) .
C12 C13 1.383(3) .
C12 H12 0.9500 .
C13 C14 1.388(3) .
C13 H13 0.9500 .
C14 C18 1.520(3) .
C15 C16 1.520(3) .
C15 C17 1.523(3) .
C15 H15 1.0000 .
C16 H16A 0.9800 .
C16 H16B 0.9800 .
C16 H16C 0.9800 .
C17 H17A 0.9800 .
C17 H17B 0.9800 .
C17 H17C 0.9800 .
C18 C19 1.533(3) .
C18 C20 1.537(3) .
C18 H18 1.0000 .
C19 H19A 0.9800 .
C19 H19B 0.9800 .
C19 H19C 0.9800 .
C20 H20A 0.9800 .
C20 H20B 0.9800 .
C20 H20C 0.9800 .
C21 C26 1.405(3) .
C21 C22 1.405(3) .
C22 C23 1.395(3) .
C22 C27 1.513(3) .
C23 C24 1.381(3) .
C23 H23 0.9500 .
C24 C25 1.381(3) .
C24 H24 0.9500 .
C25 C26 1.392(3) .
C25 H25 0.9500 .
C26 C30 1.525(3) .
C27 C28 1.529(3) .
C27 C29 1.535(3) .
C27 H27 1.0000 .
C28 H28A 0.9800 .
C28 H28B 0.9800 .
C28 H28C 0.9800 .
C29 H29A 0.9800 .
C29 H29B 0.9800 .
C29 H29C 0.9800 .
C30 C31 1.524(3) .
C30 C32 1.528(3) .
C30 H30 1.0000 .
C31 H31A 0.9800 .
C31 H31B 0.9800 .
C31 H31C 0.9800 .
C32 H32A 0.9800 .
C32 H32B 0.9800 .
C32 H32C 0.9800 .
C34 H34A 0.9800 .
C34 H34B 0.9800 .
C34 H34C 0.9800 .
C35 C36 1.493(3) .
C35 H35A 0.9800 .
C35 H35B 0.9800 .
C35 H35C 0.9800 .
C36 C37 1.350(3) .
C37 C38 1.493(3) .
C38 H38A 0.9800 .
C38 H38B 0.9800 .
C38 H38C 0.9800 .
C39 H39A 0.9800 .
C39 H39B 0.9800 .
C39 H39C 0.9800 .
C40 C41 1.512(3) .
C40 H40A 0.9800 .
C40 H40B 0.9800 .
C40 H40C 0.9800 .
C41 C42 1.407(3) .
C42 C43 1.410(3) .
C42 H42 0.9500 .
C43 C44 1.514(3) .
C44 H44A 0.9800 .
C44 H44B 0.9800 .
C44 H44C 0.9800 .
C45 C46 1.407(3) .
C45 C50 1.413(3) .
C46 C47 1.396(3) .
C46 C51 1.516(3) .
C47 C48 1.376(3) .
C47 H47 0.9500 .
C48 C49 1.380(3) .
C48 H48 0.9500 .
C49 C50 1.389(3) .
C49 H49 0.9500 .
C50 C54 1.518(3) .
C51 C52 1.529(3) .
C51 C53 1.532(3) .
C51 H51 1.0000 .
C52 H52A 0.9800 .
C52 H52B 0.9800 .
C52 H52C 0.9800 .
C53 H53A 0.9800 .
C53 H53B 0.9800 .
C53 H53C 0.9800 .
C54 C56 1.531(4) .
C54 C55 1.535(3) .
C54 H54 1.0000 .
C55 H55A 0.9800 .
C55 H55B 0.9800 .
C55 H55C 0.9800 .
C56 H56A 0.9800 .
C56 H56B 0.9800 .
C56 H56C 0.9800 .
C57 C58 1.411(3) .
C57 C62 1.413(3) .
C58 C59 1.395(3) .
C58 C63 1.518(3) .
C59 C60 1.382(3) .
C59 H59 0.9500 .
C60 C61 1.374(3) .
C60 H60 0.9500 .
C61 C62 1.392(3) .
C61 H61 0.9500 .
C62 C66 1.519(3) .
C63 C64 1.508(3) .
C63 C65 1.537(3) .
C63 H63 1.0000 .
C64 H64A 0.9800 .
C64 H64B 0.9800 .
C64 H64C 0.9800 .
C65 H65A 0.9800 .
C65 H65B 0.9800 .
C65 H65C 0.9800 .
C66 C68 1.527(3) .
C66 C67 1.529(3) .
C66 H66 1.0000 .
C67 H67A 0.9800 .
C67 H67B 0.9800 .
C67 H67C 0.9800 .
C68 H68A 0.9800 .
C68 H68B 0.9800 .
C68 H68C 0.9800 .
C70 C71 1.393(3) .
C70 C72 1.394(3) .
C71 C72 1.394(3) .
C73 C74 1.514(3) .
C73 H73A 0.9800 .
C73 H73B 0.9800 .
C73 H73C 0.9800 .
C74 C75 1.415(3) .
C75 C76 1.407(3) .
C75 H75 0.9500 .
C76 C77 1.517(3) .
C77 H77A 0.9800 .
C77 H77B 0.9800 .
C77 H77C 0.9800 .
C78 C79 1.397(3) .
C78 C83 1.416(3) .
C79 C80 1.396(3) .
C79 C84 1.525(3) .
C80 C81 1.382(3) .
C80 H80 0.9500 .
C81 C82 1.383(3) .
C81 H81 0.9500 .
C82 C83 1.391(3) .
C82 H82 0.9500 .
C83 C87 1.517(3) .
C84 C86 1.528(3) .
C84 C85 1.532(3) .
C84 H84 1.0000 .
C85 H85A 0.9800 .
C85 H85B 0.9800 .
C85 H85C 0.9800 .
C86 H86A 0.9800 .
C86 H86B 0.9800 .
C86 H86C 0.9800 .
C87 C88 1.522(3) .
C87 C89 1.524(3) .
C87 H87 1.0000 .
C88 H88A 0.9800 .
C88 H88B 0.9800 .
C88 H88C 0.9800 .
C89 H89A 0.9800 .
C89 H89B 0.9800 .
C89 H89C 0.9800 .
C90 C91 1.404(3) .
C90 C95 1.407(3) .
C91 C92 1.399(3) .
C91 C96 1.518(3) .
C92 C93 1.379(3) .
C92 H92 0.9500 .
C93 C94 1.377(3) .
C93 H93 0.9500 .
C94 C95 1.402(3) .
C94 H94 0.9500 .
C95 C99 1.518(3) .
C96 C97 1.521(3) .
C96 C98 1.534(3) .
C96 H96 1.0000 .
C97 H97A 0.9800 .
C97 H97B 0.9800 .
C97 H97C 0.9800 .
C98 H98A 0.9800 .
C98 H98B 0.9800 .
C98 H98C 0.9800 .
C99 C100 1.518(3) .
C99 C101 1.533(3) .
C99 H99 1.0000 .
C100 H10M 0.9800 .
C100 H10N 0.9800 .
C100 H10O 0.9800 .
C101 H10S 0.9800 .
C101 H10T 0.9800 .
C101 H10U 0.9800 .
C103 H10J 0.9800 .
C103 H10K 0.9800 .
C103 H10L 0.9800 .
C104 C105 1.489(3) .
C104 H10P 0.9800 .
C104 H10Q 0.9800 .
C104 H10R 0.9800 .
C105 C106 1.353(3) .
C106 C107 1.476(3) .
C107 H10G 0.9800 .
C107 H10H 0.9800 .
C107 H10I 0.9800 .
C108 H10D 0.9800 .
C108 H10E 0.9800 .
C108 H10F 0.9800 .
C109 C110 1.511(3) .
C109 H10A 0.9800 .
C109 H10B 0.9800 .
C109 H10C 0.9800 .
C110 C111 1.402(3) .
C111 C112 1.414(3) .
C111 H111 0.9500 .
C112 C113 1.519(3) .
C113 H11A 0.9800 .
C113 H11B 0.9800 .
C113 H11C 0.9800 .
C114 C119 1.404(3) .
C114 C115 1.418(3) .
C115 C116 1.394(3) .
C115 C120 1.520(3) .
C116 C117 1.382(3) .
C116 H116 0.9500 .
C117 C118 1.377(3) .
C117 H117 0.9500 .
C118 C119 1.400(3) .
C118 H118 0.9500 .
C119 C123 1.521(3) .
C120 C121 1.520(3) .
C120 C122 1.535(3) .
C120 H120 1.0000 .
C121 H12G 0.9800 .
C121 H12H 0.9800 .
C121 H12I 0.9800 .
C122 H12J 0.9800 .
C122 H12K 0.9800 .
C122 H12L 0.9800 .
C123 C125 1.528(3) .
C123 C124 1.534(3) .
C123 H123 1.0000 .
C124 H12A 0.9800 .
C124 H12B 0.9800 .
C124 H12C 0.9800 .
C125 H12D 0.9800 .
C125 H12E 0.9800 .
C125 H12F 0.9800 .
C126 C127 1.409(3) .
C126 C131 1.412(3) .
C127 C128 1.396(3) .
C127 C132 1.521(3) .
C128 C129 1.381(3) .
C128 H128 0.9500 .
C129 C130 1.387(3) .
C129 H129 0.9500 .
C130 C131 1.388(3) .
C130 H130 0.9500 .
C131 C135 1.518(3) .
C132 C133 1.529(3) .
C132 C134 1.531(3) .
C132 H132 1.0000 .
C133 H13G 0.9800 .
C133 H13H 0.9800 .
C133 H13I 0.9800 .
C134 H13A 0.9800 .
C134 H13B 0.9800 .
C134 H13C 0.9800 .
C135 C136 1.528(3) .
C135 C137 1.530(3) .
C135 H135 1.0000 .
C136 H13D 0.9800 .
C136 H13E 0.9800 .
C136 H13F 0.9800 .
C137 H13J 0.9800 .
C137 H13K 0.9800 .
C137 H13L 0.9800 .
C138 C139 1.336(7) .
C138 C140 1.380(7) 2_557
C138 H138 0.9500 .
C139 C140 1.400(7) .
C139 H139 0.9500 .
C140 H140 0.9500 .
C141 C146 1.417(4) .
C141 C142 1.427(4) .
C141 H141 0.9500 .
C142 C143 1.422(4) .
C142 H142 0.9500 .
C146 C145 1.418(4) .
C146 H146 0.9500 .
C143 C144 1.412(4) .
C143 H143 0.9500 .
C144 C145 1.426(4) .
C144 H144 0.9500 .
C145 H145 0.9500 .
